data_7042736
loop_
_publ_author_name
'Gong, Chao'
'Ding, Hao'
'Lu, Chengrong'
'Zhao, Bei'
'Yao, Yingming'

_publ_section_title
;
 An amidato divalent ytterbium cluster: synthesis and molecular structure,
 its reactivity to carbodiimides and application in the guanylation
 reaction
;
_journal_name_full 'Dalton Trans.'
_journal_paper_doi 10.1039/C7DT00871F
_journal_year 2017
_chemical_formula_moiety 'C83 H102 N6 O4 Yb2, C61 H73 N3 O4 Yb, C7 H8'
_chemical_formula_sum 'C151 H183 N9 O8 Yb3'
_chemical_formula_weight 2771.17
_chemical_name_systematic
;
 ? 
;
_space_group_crystal_system monoclinic
_space_group_IT_number 14
_space_group_name_Hall '-P 2yn'
_space_group_name_H-M_alt 'P 1 21/n 1'
_symmetry_space_group_name_Hall '-P 2yn'
_symmetry_space_group_name_H-M 'P 1 21/n 1'
_atom_sites_solution_hydrogens geom
_audit_creation_date 2017-03-26
_audit_creation_method
;
Olex2 1.2
(compiled 2017.03.02 svn.r3394 for OlexSys, GUI svn.r5324)
;
_audit_update_record
;
2017-03-27 deposited with the CCDC.
2017-03-30 downloaded from the CCDC.
;
_cell_angle_alpha 90
_cell_angle_beta 98.7237(10)
_cell_angle_gamma 90
_cell_formula_units_Z 4
_cell_length_a 29.2664(3)
_cell_length_b 14.09698(13)
_cell_length_c 33.5205(4)
_cell_measurement_reflns_used 41467
_cell_measurement_temperature 293(2)
_cell_measurement_theta_max 74.2630
_cell_measurement_theta_min 3.3840
_cell_volume 13669.5(3)
_computing_cell_refinement
;
CrysAlisPro, Agilent Technologies,
Version 1.171.36.24 (release 03-12-2012 CrysAlis171 .NET)
(compiled Dec  3 2012,18:21:49)
;
_computing_data_collection
;
CrysAlisPro, Agilent Technologies,
Version 1.171.36.24 (release 03-12-2012 CrysAlis171 .NET)
(compiled Dec  3 2012,18:21:49)
;
_computing_data_reduction
;
CrysAlisPro, Agilent Technologies,
Version 1.171.36.24 (release 03-12-2012 CrysAlis171 .NET)
(compiled Dec  3 2012,18:21:49)
;
_computing_molecular_graphics 'Olex2 (Dolomanov et al., 2009)'
_computing_publication_material 'Olex2 (Dolomanov et al., 2009)'
_computing_structure_refinement 'ShelXL (Sheldrick, 2015)'
_computing_structure_solution
;
XS, G.M. Sheldrick, Acta Cryst.
(2008). A64, 112-122
;
_diffrn_ambient_temperature 293(2)
_diffrn_detector_area_resol_mean 10.3818
_diffrn_measured_fraction_theta_full 1.000
_diffrn_measured_fraction_theta_max 0.952
_diffrn_measurement_details
;
#__ type_ start__ end____ width___ exp.time_
  1 omega  -94.00  -45.00   1.0000    8.0000
omega____ theta____ kappa____ phi______ frames
    -      -40.0223  125.0000  150.0000 49

#__ type_ start__ end____ width___ exp.time_
  2 omega  -44.00   18.00   1.0000    8.0000
omega____ theta____ kappa____ phi______ frames
    -      -40.0223   38.0000    0.0000 62

#__ type_ start__ end____ width___ exp.time_
  3 omega -115.00  -14.00   1.0000    8.0000
omega____ theta____ kappa____ phi______ frames
    -      -40.0223  -38.0000   30.0000 101

#__ type_ start__ end____ width___ exp.time_
  4 omega -121.00  -95.00   1.0000   20.0000
omega____ theta____ kappa____ phi______ frames
    -      -55.5000  -94.0000  -60.0000 26

#__ type_ start__ end____ width___ exp.time_
  5 omega   53.00  118.00   1.0000   20.0000
omega____ theta____ kappa____ phi______ frames
    -      107.0391 -125.0000   60.0000 65

#__ type_ start__ end____ width___ exp.time_
  6 omega   79.00  176.00   1.0000   20.0000
omega____ theta____ kappa____ phi______ frames
    -      107.0391   30.0000  142.0000 97

#__ type_ start__ end____ width___ exp.time_
  7 omega  108.00  173.00   1.0000   20.0000
omega____ theta____ kappa____ phi______ frames
    -      107.0391  125.0000 -150.0000 65

#__ type_ start__ end____ width___ exp.time_
  8 omega   97.00  123.00   1.0000   20.0000
omega____ theta____ kappa____ phi______ frames
    -      107.0391  125.0000 -180.0000 26

#__ type_ start__ end____ width___ exp.time_
  9 omega   49.00   88.00   1.0000   20.0000
omega____ theta____ kappa____ phi______ frames
    -      107.0391  -30.0000 -150.0000 39

#__ type_ start__ end____ width___ exp.time_
 10 omega   26.00   96.00   1.0000   20.0000
omega____ theta____ kappa____ phi______ frames
    -      107.0391  -94.0000  -90.0000 70

#__ type_ start__ end____ width___ exp.time_
 11 omega   32.00   72.00   1.0000   20.0000
omega____ theta____ kappa____ phi______ frames
    -      107.0391  -30.0000  150.0000 40

#__ type_ start__ end____ width___ exp.time_
 12 omega   74.00  109.00   1.0000   20.0000
omega____ theta____ kappa____ phi______ frames
    -      107.0391  -94.0000   30.0000 35

#__ type_ start__ end____ width___ exp.time_
 13 omega   42.00   81.00   1.0000   20.0000
omega____ theta____ kappa____ phi______ frames
    -      107.0391  -45.0000  120.0000 39

#__ type_ start__ end____ width___ exp.time_
 14 omega  -50.00   36.00   1.0000    8.0000
omega____ theta____ kappa____ phi______ frames
    -      -40.0223   38.0000 -150.0000 86

#__ type_ start__ end____ width___ exp.time_
 15 omega -114.00  -10.00   1.0000    8.0000
omega____ theta____ kappa____ phi______ frames
    -      -40.0223  -57.0000  -60.0000 104

#__ type_ start__ end____ width___ exp.time_
 16 omega -114.00  -10.00   1.0000    8.0000
omega____ theta____ kappa____ phi______ frames
    -      -40.0223  -57.0000 -180.0000 104

#__ type_ start__ end____ width___ exp.time_
 17 omega   73.00   98.00   1.0000   20.0000
omega____ theta____ kappa____ phi______ frames
    -      107.0391   77.0000 -180.0000 25

#__ type_ start__ end____ width___ exp.time_
 18 omega   79.00  178.00   1.0000   20.0000
omega____ theta____ kappa____ phi______ frames
    -      107.0391   45.0000   30.0000 99

#__ type_ start__ end____ width___ exp.time_
 19 omega   77.00  178.00   1.0000   20.0000
omega____ theta____ kappa____ phi______ frames
    -      107.0391   30.0000  -60.0000 101
;
_diffrn_measurement_device_type 'Xcalibur, Atlas, Gemini'
_diffrn_measurement_method '\w scans'
_diffrn_radiation_type CuK\a
_diffrn_radiation_wavelength 1.54184
_diffrn_reflns_av_R_equivalents 0.0377
_diffrn_reflns_av_unetI/netI 0.0355
_diffrn_reflns_Laue_measured_fraction_full 1.000
_diffrn_reflns_Laue_measured_fraction_max 0.952
_diffrn_reflns_limit_h_max 35
_diffrn_reflns_limit_h_min -36
_diffrn_reflns_limit_k_max 17
_diffrn_reflns_limit_k_min -16
_diffrn_reflns_limit_l_max 41
_diffrn_reflns_limit_l_min -34
_diffrn_reflns_number 92525
_diffrn_reflns_point_group_measured_fraction_full 1.000
_diffrn_reflns_point_group_measured_fraction_max 0.952
_diffrn_reflns_theta_full 67.684
_diffrn_reflns_theta_max 76.485
_diffrn_reflns_theta_min 3.055
_exptl_absorpt_coefficient_mu 4.117
_exptl_absorpt_correction_T_max 1.00000
_exptl_absorpt_correction_T_min 0.28760
_exptl_absorpt_correction_type multi-scan
_exptl_absorpt_process_details
;
CrysAlisPro, Agilent Technologies,
Version 1.171.36.24 (release 03-12-2012 CrysAlis171 .NET)
(compiled Dec  3 2012,18:21:49)
Empirical absorption correction using spherical harmonics,
 implemented in SCALE3 ABSPACK scaling algorithm.
;
_exptl_crystal_colour orange
_exptl_crystal_colour_primary orange
_exptl_crystal_density_diffrn 1.347
_exptl_crystal_density_method 'not measured'
_exptl_crystal_description prism
_exptl_crystal_F_000 5704
_exptl_crystal_size_max 0.3
_exptl_crystal_size_mid 0.25
_exptl_crystal_size_min 0.22
_refine_diff_density_max 1.095
_refine_diff_density_min -1.007
_refine_diff_density_rms 0.078
_refine_ls_extinction_method none
_refine_ls_goodness_of_fit_ref 1.014
_refine_ls_hydrogen_treatment constr
_refine_ls_matrix_type full
_refine_ls_number_parameters 1529
_refine_ls_number_reflns 27335
_refine_ls_number_restraints 51
_refine_ls_restrained_S_all 1.018
_refine_ls_R_factor_all 0.0424
_refine_ls_R_factor_gt 0.0326
_refine_ls_shift/su_max 0.006
_refine_ls_shift/su_mean 0.000
_refine_ls_structure_factor_coef Fsqd
_refine_ls_weighting_details 'w=1/[\s^2^(Fo^2^)+(0.0425P)^2^+8.7536P] where P=(Fo^2^+2Fc^2^)/3'
_refine_ls_weighting_scheme calc
_refine_ls_wR_factor_gt 0.0795
_refine_ls_wR_factor_ref 0.0859
_reflns_Friedel_coverage 0.000
_reflns_number_gt 23097
_reflns_number_total 27335
_reflns_threshold_expression 'I > 2\s(I)'
_cod_data_source_file c7dt00871f2.cif
_cod_data_source_block g121224b
_cod_original_cell_volume 13669.5(2)
_cod_database_code 7042736
_shelx_shelxl_version_number 2014/7
_shelx_space_group_comment
;
The symmetry employed for this shelxl refinement is uniquely defined
by the following loop, which should always be used as a source of
symmetry information in preference to the above space-group names.
They are only intended as comments.
;
_olex2_refinement_description
;
1. Fixed Uiso
 At 1.2 times of:
  All C(H) groups, All C(H,H) groups
 At 1.5 times of:
  All C(H,H,H) groups
2. Restrained distances
 C14K-C14J
 1.5 with sigma of 0.02
 C135-C13B = C135-C13A
 1.58 with sigma of 0.02
3. Rigid bond restraints
 C129, C130, C131, C132, C133, C134
 with sigma for 1-2 distances of 0.005 and sigma for 1-3 distances of 0.005
4. Uiso/Uaniso restraints and constraints
C129 \\sim C130 \\sim C131 \\sim C132 \\sim C133 \\sim C134: within 1.7A with
sigma of 0.005 and sigma for terminal atoms of 0.01
Uiso(C145) = Uiso(C146) = Uiso(C147) = Uiso(C148) = Uiso(C149) = Uiso(C150) =
Uiso(C151) = Uiso(C14E) = Uiso(C14F) = Uiso(C14G) = Uiso(C14H) = Uiso(C14I) =
Uiso(C14J) = Uiso(C14K)
Uanis(C136) = Uanis(C13A)
Uanis(C137) = Uanis(C13B)
Uanis(C130) = Uanis(C131) = Uanis(C132) = Uanis(C133) = Uanis(C134) =
Uanis(C135)
5. Others
 Sof(H14A)=Sof(C15A)=Sof(H15D)=Sof(H15E)=Sof(H15F)=Sof(C16A)=Sof(H16D)=
 Sof(H16E)=Sof(H16F)=1-FVAR(1)
 Sof(H14)=Sof(C15)=Sof(H15A)=Sof(H15B)=Sof(H15C)=Sof(C16)=Sof(H16A)=Sof(H16B)=
 Sof(H16C)=FVAR(1)
 Sof(H55A)=Sof(C56A)=Sof(H56D)=Sof(H56E)=Sof(H56F)=Sof(C57A)=Sof(H57D)=
 Sof(H57E)=Sof(H57F)=1-FVAR(2)
 Sof(H55)=Sof(C56)=Sof(H56A)=Sof(H56B)=Sof(H56C)=Sof(C57)=Sof(H57A)=Sof(H57B)=
 Sof(H57C)=FVAR(2)
 Sof(C13A)=Sof(H13G)=Sof(H13H)=Sof(H13I)=Sof(C13B)=Sof(H13J)=Sof(H13K)=
 Sof(H13L)=1-FVAR(3)
 Sof(C136)=Sof(H13A)=Sof(H13B)=Sof(H13C)=Sof(C137)=Sof(H13D)=Sof(H13E)=
 Sof(H13F)=FVAR(3)
 Sof(C14A)=Sof(H14M)=Sof(H14N)=Sof(C14B)=Sof(H14O)=Sof(H14P)=Sof(C14C)=
 Sof(H14Q)=Sof(H14R)=Sof(C14D)=Sof(H14S)=Sof(H14T)=1-FVAR(4)
 Sof(C141)=Sof(H14E)=Sof(H14F)=Sof(C142)=Sof(H14G)=Sof(H14H)=Sof(C143)=
 Sof(H14I)=Sof(H14J)=Sof(C144)=Sof(H14K)=Sof(H14L)=FVAR(4)
 Sof(C14E)=Sof(H14U)=Sof(C14F)=Sof(H14V)=Sof(C14G)=Sof(H14W)=Sof(C14H)=
 Sof(H14X)=Sof(C14I)=Sof(H14Y)=Sof(C14J)=Sof(C14K)=Sof(H14Z)=Sof(H)=Sof(HA)=1-
 FVAR(5)
 Sof(C151)=Sof(H15G)=Sof(H15H)=Sof(H15I)=Sof(C145)=Sof(C146)=Sof(H146)=
 Sof(C147)=Sof(H147)=Sof(C148)=Sof(H148)=Sof(C149)=Sof(H149)=Sof(C150)=
 Sof(H150)=FVAR(5)
6.a Ternary CH refined with riding coordinates:
 C14(H14), C14(H14A), C17(H17), C33(H33), C36(H36), C52(H52), C55(H55),
 C55(H55A), C71(H71), C74(H74), C78(H78), C81(H81), C97(H97), C100(H100),
 C116(H116), C119(H119), C138(H138)
6.b Secondary CH2 refined with riding coordinates:
 C141(H14E,H14F), C142(H14G,H14H), C143(H14I,H14J), C144(H14K,H14L), C14A(H14M,
 H14N), C14B(H14O,H14P), C14C(H14Q,H14R), C14D(H14S,H14T)
6.c Aromatic/amide H refined with riding coordinates:
 C3(H3), C4(H4), C5(H5), C6(H6), C7(H7), C10(H10), C11(H11), C12(H12),
 C22(H22), C23(H23), C24(H24), C25(H25), C26(H26), C29(H29), C30(H30), C31(H31),
  C41(H41), C42(H42), C43(H43), C44(H44), C45(H45), C48(H48), C49(H49),
 C50(H50), C60(H60), C61(H61), C62(H62), C63(H63), C64(H64), C67(H67), C68(H68),
  C69(H69), C86(H86), C87(H87), C88(H88), C89(H89), C90(H90), C93(H93),
 C94(H94), C95(H95), C105(H105), C106(H106), C107(H107), C108(H108), C109(H109),
  C112(H112), C113(H113), C114(H114), C124(H124), C125(H125), C126(H126),
 C127(H127), C128(H128), C131(H131), C132(H132), C133(H133), C14E(H14U),
 C14F(H14V), C14G(H14W), C14H(H14X), C14I(H14Y), C146(H146), C147(H147),
 C148(H148), C149(H149), C150(H150)
6.d Fitted hexagon refined as free rotating group:
 C14E(C14F,C14G,C14H,C14I,C14J), C145(C146,C147,C148,C149,C150)
6.e Idealised Me refined as rotating group:
 C15(H15A,H15B,H15C), C16(H16A,H16B,H16C), C15A(H15D,H15E,H15F), C16A(H16D,
 H16E,H16F), C18(H18A,H18B,H18C), C19(H19A,H19B,H19C), C34(H34A,H34B,H34C),
 C35(H35A,H35B,H35C), C37(H37A,H37B,H37C), C38(H38A,H38B,H38C), C53(H53A,H53B,
 H53C), C54(H54A,H54B,H54C), C56(H56A,H56B,H56C), C57(H57A,H57B,H57C),
 C56A(H56D,H56E,H56F), C57A(H57D,H57E,H57F), C72(H72A,H72B,H72C), C73(H73A,H73B,
 H73C), C75(H75A,H75B,H75C), C76(H76A,H76B,H76C), C79(H79A,H79B,H79C), C80(H80A,
 H80B,H80C), C82(H82A,H82B,H82C), C83(H83A,H83B,H83C), C98(H98A,H98B,H98C),
 C99(H99A,H99B,H99C), C101(H10A,H10B,H10C), C102(H10D,H10E,H10F), C117(H11A,
 H11B,H11C), C118(H11D,H11E,H11F), C120(H12A,H12B,H12C), C121(H12D,H12E,H12F),
 C136(H13A,H13B,H13C), C137(H13D,H13E,H13F), C13A(H13G,H13H,H13I), C13B(H13J,
 H13K,H13L), C139(H13M,H13N,H13O), C140(H14B,H14C,H14D), C151(H15G,H15H,H15I),
 C14K(H14Z,H,HA)
;
_olex2_submission_special_instructions 'No special instructions were received'

loop_
_space_group_symop_operation_xyz
'x, y, z'
'-x+1/2, y+1/2, -z+1/2'
'-x, -y, -z'
'x-1/2, -y-1/2, z-1/2'

loop_
_atom_site_label
_atom_site_type_symbol
_atom_site_fract_x
_atom_site_fract_y
_atom_site_fract_z
_atom_site_U_iso_or_equiv
_atom_site_adp_type
_atom_site_occupancy
_atom_site_site_symmetry_order
_atom_site_calc_flag
_atom_site_refinement_flags_posn
_atom_site_refinement_flags_adp
_atom_site_refinement_flags_occupancy
_atom_site_disorder_assembly
_atom_site_disorder_group
Yb1 Yb 0.59027(2) 0.74045(2) 0.72447(2) 0.02593(4) Uani 1 1 d . . . . .
Yb2 Yb 0.53591(2) 0.77911(2) 0.80084(2) 0.02671(4) Uani 1 1 d . . . . .
Yb3 Yb 0.31860(2) 0.65738(2) 0.58752(2) 0.02997(4) Uani 1 1 d . . . . .
O1 O 0.45736(7) 0.78457(16) 0.78934(6) 0.0335(5) Uani 1 1 d . . . . .
O2 O 0.54382(7) 0.85802(14) 0.73910(6) 0.0297(4) Uani 1 1 d . . . . .
O3 O 0.55123(7) 0.76394(15) 0.66093(6) 0.0329(4) Uani 1 1 d . . . . .
O4 O 0.52556(7) 0.67160(14) 0.75063(6) 0.0302(4) Uani 1 1 d . . . . .
O5 O 0.24932(8) 0.70856(17) 0.56166(7) 0.0391(5) Uani 1 1 d . . . . .
O6 O 0.34173(7) 0.53322(15) 0.62705(6) 0.0344(5) Uani 1 1 d . . . . .
O7 O 0.38645(8) 0.64686(17) 0.56060(7) 0.0416(5) Uani 1 1 d . . . . .
O8 O 0.36688(8) 0.73960(18) 0.63690(8) 0.0451(6) Uani 1 1 d . . . . .
N1 N 0.48921(9) 0.74587(19) 0.85116(8) 0.0346(6) Uani 1 1 d . . . . .
N2 N 0.53545(8) 0.94780(18) 0.79113(7) 0.0304(5) Uani 1 1 d . . . . .
N3 N 0.62710(8) 0.78790(18) 0.66963(8) 0.0306(5) Uani 1 1 d . . . . .
N4 N 0.56718(8) 0.57820(17) 0.71771(8) 0.0295(5) Uani 1 1 d . . . . .
N5 N 0.25538(9) 0.69595(19) 0.62840(8) 0.0333(5) Uani 1 1 d . . . . .
N6 N 0.29955(9) 0.49808(19) 0.56812(8) 0.0341(5) Uani 1 1 d . . . . .
N7 N 0.33585(10) 0.7529(2) 0.53466(9) 0.0403(6) Uani 1 1 d . . . . .
N8 N 0.64976(8) 0.74115(19) 0.77498(8) 0.0327(5) Uani 1 1 d . . . . .
N9 N 0.60645(9) 0.7448(2) 0.83321(8) 0.0368(6) Uani 1 1 d . . . . .
C1 C 0.45146(11) 0.7550(2) 0.82463(10) 0.0324(6) Uani 1 1 d . . . . .
C2 C 0.40252(11) 0.7336(2) 0.82985(11) 0.0380(7) Uani 1 1 d . . . . .
C3 C 0.37091(13) 0.7243(3) 0.79494(13) 0.0506(9) Uani 1 1 d . . . . .
H3 H 0.3811 0.7300 0.7701 0.061 Uiso 1 1 calc R . . . .
C4 C 0.32423(14) 0.7064(3) 0.79594(16) 0.0634(12) Uani 1 1 d . . . . .
H4 H 0.3035 0.6999 0.7722 0.076 Uiso 1 1 calc R . . . .
C5 C 0.30955(14) 0.6988(3) 0.83275(17) 0.0653(13) Uani 1 1 d . . . . .
H5 H 0.2785 0.6874 0.8340 0.078 Uiso 1 1 calc R . . . .
C6 C 0.33997(16) 0.7076(3) 0.86745(17) 0.0668(13) Uani 1 1 d . . . . .
H6 H 0.3295 0.7022 0.8922 0.080 Uiso 1 1 calc R . . . .
C7 C 0.38684(14) 0.7248(3) 0.86651(13) 0.0533(10) Uani 1 1 d . . . . .
H7 H 0.4074 0.7303 0.8905 0.064 Uiso 1 1 calc R . . . .
C8 C 0.49247(12) 0.7114(3) 0.89153(10) 0.0413(8) Uani 1 1 d . . . . .
C9 C 0.50225(14) 0.7759(3) 0.92337(11) 0.0496(9) Uani 1 1 d . . . . .
C10 C 0.50927(18) 0.7414(4) 0.96241(12) 0.0671(13) Uani 1 1 d . . . . .
H10 H 0.5155 0.7836 0.9839 0.081 Uiso 1 1 calc R . . . .
C11 C 0.5072(2) 0.6457(4) 0.97010(13) 0.0775(15) Uani 1 1 d . . . . .
H11 H 0.5121 0.6237 0.9966 0.093 Uiso 1 1 calc R . . . .
C12 C 0.49781(18) 0.5832(3) 0.93874(13) 0.0670(12) Uani 1 1 d . . . . .
H12 H 0.4968 0.5187 0.9443 0.080 Uiso 1 1 calc R . . . .
C13 C 0.48976(13) 0.6136(3) 0.89873(11) 0.0480(8) Uani 1 1 d . . . . .
C14 C 0.5050(2) 0.8825(3) 0.91576(13) 0.0710(14) Uani 1 1 d . . . . .
H14 H 0.5127 0.8955 0.8889 0.085 Uiso 0.44(4) 1 calc R . P A 1
H14A H 0.5180 0.8872 0.8906 0.085 Uiso 0.56(4) 1 calc R . P A 2
C15 C 0.4520(7) 0.9278(12) 0.9209(7) 0.090(5) Uiso 0.44(4) 1 d . . P A 1
H15A H 0.4286 0.8974 0.9020 0.135 Uiso 0.44(4) 1 calc GR . P A 1
H15B H 0.4517 0.9948 0.9156 0.135 Uiso 0.44(4) 1 calc GR . P A 1
H15C H 0.4460 0.9169 0.9479 0.135 Uiso 0.44(4) 1 calc GR . P A 1
C16 C 0.5432(5) 0.9270(10) 0.9509(4) 0.051(4) Uiso 0.44(4) 1 d . . P A 1
H16A H 0.5290 0.9410 0.9742 0.077 Uiso 0.44(4) 1 calc GR . P A 1
H16B H 0.5555 0.9842 0.9412 0.077 Uiso 0.44(4) 1 calc GR . P A 1
H16C H 0.5678 0.8821 0.9580 0.077 Uiso 0.44(4) 1 calc GR . P A 1
C15A C 0.4634(5) 0.9285(8) 0.9077(5) 0.070(4) Uiso 0.56(4) 1 d . . P A 2
H15D H 0.4450 0.8998 0.8847 0.105 Uiso 0.56(4) 1 calc GR . P A 2
H15E H 0.4686 0.9940 0.9020 0.105 Uiso 0.56(4) 1 calc GR . P A 2
H15F H 0.4475 0.9239 0.9306 0.105 Uiso 0.56(4) 1 calc GR . P A 2
C16A C 0.5341(7) 0.9436(14) 0.9436(6) 0.103(5) Uiso 0.56(4) 1 d . . P A 2
H16D H 0.5234 0.9430 0.9693 0.155 Uiso 0.56(4) 1 calc GR . P A 2
H16E H 0.5327 1.0072 0.9332 0.155 Uiso 0.56(4) 1 calc GR . P A 2
H16F H 0.5654 0.9212 0.9468 0.155 Uiso 0.56(4) 1 calc GR . P A 2
C17 C 0.47991(14) 0.5422(3) 0.86470(12) 0.0496(9) Uani 1 1 d . . . . .
H17 H 0.4636 0.5762 0.8413 0.060 Uiso 1 1 calc R . . . .
C18 C 0.52365(17) 0.5036(4) 0.85241(16) 0.0760(14) Uani 1 1 d . . . . .
H18A H 0.5421 0.5550 0.8450 0.114 Uiso 1 1 calc GR . . . .
H18B H 0.5160 0.4616 0.8298 0.114 Uiso 1 1 calc GR . . . .
H18C H 0.5407 0.4694 0.8746 0.114 Uiso 1 1 calc GR . . . .
C19 C 0.44870(19) 0.4619(4) 0.87381(18) 0.0841(16) Uani 1 1 d . . . . .
H19A H 0.4642 0.4248 0.8958 0.126 Uiso 1 1 calc GR . . . .
H19B H 0.4414 0.4224 0.8504 0.126 Uiso 1 1 calc GR . . . .
H19C H 0.4207 0.4876 0.8810 0.126 Uiso 1 1 calc GR . . . .
C20 C 0.53838(10) 0.9436(2) 0.75289(9) 0.0281(6) Uani 1 1 d . . . . .
C21 C 0.53457(11) 1.0218(2) 0.72237(10) 0.0333(6) Uani 1 1 d . . . . .
C22 C 0.54475(12) 1.1160(2) 0.73173(11) 0.0425(8) Uani 1 1 d . . . . .
H22 H 0.5544 1.1340 0.7584 0.051 Uiso 1 1 calc R . . . .
C23 C 0.54053(16) 1.1836(3) 0.70119(13) 0.0561(11) Uani 1 1 d . . . . .
H23 H 0.5478 1.2467 0.7075 0.067 Uiso 1 1 calc R . . . .
C24 C 0.52579(19) 1.1582(3) 0.66195(14) 0.0675(13) Uani 1 1 d . . . . .
H24 H 0.5224 1.2040 0.6418 0.081 Uiso 1 1 calc R . . . .
C25 C 0.51600(18) 1.0650(3) 0.65246(13) 0.0632(12) Uani 1 1 d . . . . .
H25 H 0.5060 1.0477 0.6258 0.076 Uiso 1 1 calc R . . . .
C26 C 0.52084(14) 0.9969(3) 0.68226(11) 0.0466(8) Uani 1 1 d . . . . .
H26 H 0.5149 0.9337 0.6755 0.056 Uiso 1 1 calc R . . . .
C27 C 0.52512(11) 1.0340(2) 0.81070(9) 0.0326(6) Uani 1 1 d . . . . .
C28 C 0.48063(11) 1.0730(2) 0.80378(10) 0.0352(7) Uani 1 1 d . . . . .
C29 C 0.47323(13) 1.1581(3) 0.82306(12) 0.0471(8) Uani 1 1 d . . . . .
H29 H 0.4441 1.1859 0.8185 0.056 Uiso 1 1 calc R . . . .
C30 C 0.50802(16) 1.2017(3) 0.84855(13) 0.0591(11) Uani 1 1 d . . . . .
H30 H 0.5025 1.2589 0.8607 0.071 Uiso 1 1 calc R . . . .
C31 C 0.55107(15) 1.1608(3) 0.85610(13) 0.0585(11) Uani 1 1 d . . . . .
H31 H 0.5742 1.1905 0.8738 0.070 Uiso 1 1 calc R . . . .
C32 C 0.56075(12) 1.0764(3) 0.83795(11) 0.0433(8) Uani 1 1 d . . . . .
C33 C 0.44071(11) 1.0258(2) 0.77688(11) 0.0391(7) Uani 1 1 d . . . . .
H33 H 0.4524 0.9679 0.7658 0.047 Uiso 1 1 calc R . . . .
C34 C 0.42054(13) 1.0891(3) 0.74150(12) 0.0515(9) Uani 1 1 d . . . . .
H34A H 0.4081 1.1457 0.7516 0.077 Uiso 1 1 calc GR . . . .
H34B H 0.3964 1.0556 0.7246 0.077 Uiso 1 1 calc GR . . . .
H34C H 0.4444 1.1057 0.7261 0.077 Uiso 1 1 calc GR . . . .
C35 C 0.40226(14) 0.9974(3) 0.80075(14) 0.0569(10) Uani 1 1 d . . . . .
H35A H 0.4145 0.9554 0.8223 0.085 Uiso 1 1 calc GR . . . .
H35B H 0.3780 0.9658 0.7832 0.085 Uiso 1 1 calc GR . . . .
H35C H 0.3901 1.0531 0.8118 0.085 Uiso 1 1 calc GR . . . .
C36 C 0.60926(14) 1.0332(3) 0.84536(14) 0.0597(11) Uani 1 1 d . . . . .
H36 H 0.6058 0.9648 0.8406 0.072 Uiso 1 1 calc R . . . .
C37 C 0.63410(18) 1.0463(5) 0.88812(16) 0.0851(16) Uani 1 1 d . . . . .
H37A H 0.6426 1.1117 0.8924 0.128 Uiso 1 1 calc GR . . . .
H37B H 0.6614 1.0076 0.8921 0.128 Uiso 1 1 calc GR . . . .
H37C H 0.6140 1.0278 0.9069 0.128 Uiso 1 1 calc GR . . . .
C38 C 0.63858(16) 1.0704(5) 0.81630(17) 0.099(2) Uani 1 1 d . . . . .
H38A H 0.6246 1.0550 0.7893 0.148 Uiso 1 1 calc GR . . . .
H38B H 0.6687 1.0422 0.8218 0.148 Uiso 1 1 calc GR . . . .
H38C H 0.6413 1.1380 0.8191 0.148 Uiso 1 1 calc GR . . . .
C39 C 0.58675(10) 0.7926(2) 0.64562(9) 0.0308(6) Uani 1 1 d . . . . .
C40 C 0.57702(11) 0.8306(2) 0.60340(9) 0.0337(6) Uani 1 1 d . . . . .
C41 C 0.61010(13) 0.8498(3) 0.57903(10) 0.0454(8) Uani 1 1 d . . . . .
H41 H 0.6410 0.8368 0.5883 0.054 Uiso 1 1 calc R . . . .
C42 C 0.59727(15) 0.8884(3) 0.54065(11) 0.0555(10) Uani 1 1 d . . . . .
H42 H 0.6198 0.9019 0.5246 0.067 Uiso 1 1 calc R . . . .
C43 C 0.55160(15) 0.9067(3) 0.52641(11) 0.0562(10) Uani 1 1 d . . . . .
H43 H 0.5432 0.9328 0.5009 0.067 Uiso 1 1 calc R . . . .
C44 C 0.51836(14) 0.8862(3) 0.54991(12) 0.0568(10) Uani 1 1 d . . . . .
H44 H 0.4874 0.8977 0.5401 0.068 Uiso 1 1 calc R . . . .
C45 C 0.53085(12) 0.8487(3) 0.58815(11) 0.0439(8) Uani 1 1 d . . . . .
H45 H 0.5081 0.8352 0.6039 0.053 Uiso 1 1 calc R . . . .
C46 C 0.67053(10) 0.8140(2) 0.65866(9) 0.0330(6) Uani 1 1 d . . . . .
C47 C 0.70071(11) 0.7411(3) 0.65071(10) 0.0380(7) Uani 1 1 d . . . . .
C48 C 0.74326(12) 0.7665(3) 0.63995(11) 0.0463(8) Uani 1 1 d . . . . .
H48 H 0.7637 0.7193 0.6346 0.056 Uiso 1 1 calc R . . . .
C49 C 0.75553(12) 0.8607(3) 0.63709(12) 0.0515(9) Uani 1 1 d . . . . .
H49 H 0.7837 0.8766 0.6292 0.062 Uiso 1 1 calc R . . . .
C50 C 0.72593(12) 0.9305(3) 0.64601(11) 0.0473(8) Uani 1 1 d . . . . .
H50 H 0.7348 0.9936 0.6445 0.057 Uiso 1 1 calc R . . . .
C51 C 0.68296(11) 0.9099(2) 0.65721(10) 0.0377(7) Uani 1 1 d . . . . .
C52 C 0.68655(13) 0.6378(3) 0.65301(12) 0.0475(9) Uani 1 1 d . . . . .
H52 H 0.6676 0.6324 0.6746 0.057 Uiso 1 1 calc R . . . .
C53 C 0.72700(16) 0.5688(3) 0.66276(15) 0.0661(12) Uani 1 1 d . . . . .
H53A H 0.7435 0.5649 0.6401 0.099 Uiso 1 1 calc GR . . . .
H53B H 0.7155 0.5072 0.6683 0.099 Uiso 1 1 calc GR . . . .
H53C H 0.7475 0.5910 0.6860 0.099 Uiso 1 1 calc GR . . . .
C54 C 0.65687(15) 0.6070(3) 0.61404(14) 0.0614(11) Uani 1 1 d . . . . .
H54A H 0.6317 0.6507 0.6074 0.092 Uiso 1 1 calc GR . . . .
H54B H 0.6449 0.5446 0.6174 0.092 Uiso 1 1 calc GR . . . .
H54C H 0.6753 0.6061 0.5927 0.092 Uiso 1 1 calc GR . . . .
C55 C 0.65185(13) 0.9886(3) 0.66794(12) 0.0455(8) Uani 1 1 d . . . . .
H55 H 0.6197 0.9679 0.6607 0.055 Uiso 0.70(5) 1 calc R . P B 1
H55A H 0.6223 0.9589 0.6709 0.055 Uiso 0.30(5) 1 calc R . P B 2
C56 C 0.6612(5) 1.0040(12) 0.7135(5) 0.060(3) Uani 0.70(5) 1 d . . P B 1
H56A H 0.6529 0.9479 0.7269 0.090 Uiso 0.70(5) 1 calc GR . P B 1
H56B H 0.6432 1.0567 0.7205 0.090 Uiso 0.70(5) 1 calc GR . P B 1
H56C H 0.6935 1.0171 0.7217 0.090 Uiso 0.70(5) 1 calc GR . P B 1
C57 C 0.6576(7) 1.0826(11) 0.6464(7) 0.075(4) Uani 0.70(5) 1 d . . P B 1
H57A H 0.6883 1.1065 0.6547 0.113 Uiso 0.70(5) 1 calc GR . P B 1
H57B H 0.6355 1.1277 0.6532 0.113 Uiso 0.70(5) 1 calc GR . P B 1
H57C H 0.6527 1.0725 0.6177 0.113 Uiso 0.70(5) 1 calc GR . P B 1
C56A C 0.6690(15) 1.039(4) 0.7080(13) 0.071(8) Uani 0.30(5) 1 d . . P B 2
H56D H 0.6737 0.9925 0.7293 0.106 Uiso 0.30(5) 1 calc GR . P B 2
H56E H 0.6464 1.0841 0.7135 0.106 Uiso 0.30(5) 1 calc GR . P B 2
H56F H 0.6976 1.0704 0.7062 0.106 Uiso 0.30(5) 1 calc GR . P B 2
C57A C 0.641(2) 1.062(2) 0.6336(10) 0.072(9) Uani 0.30(5) 1 d . . P B 2
H57D H 0.6204 1.1093 0.6410 0.107 Uiso 0.30(5) 1 calc GR . P B 2
H57E H 0.6274 1.0310 0.6093 0.107 Uiso 0.30(5) 1 calc GR . P B 2
H57F H 0.6695 1.0924 0.6291 0.107 Uiso 0.30(5) 1 calc GR . P B 2
C58 C 0.53127(10) 0.5873(2) 0.73593(9) 0.0283(6) Uani 1 1 d . . . . .
C59 C 0.49523(10) 0.5157(2) 0.74199(10) 0.0339(6) Uani 1 1 d . . . . .
C60 C 0.50166(12) 0.4177(2) 0.73941(12) 0.0432(8) Uani 1 1 d . . . . .
H60 H 0.5292 0.3943 0.7326 0.052 Uiso 1 1 calc R . . . .
C61 C 0.46755(14) 0.3553(3) 0.74685(13) 0.0519(9) Uani 1 1 d . . . . .
H61 H 0.4724 0.2902 0.7455 0.062 Uiso 1 1 calc R . . . .
C62 C 0.42608(13) 0.3896(3) 0.75633(13) 0.0519(9) Uani 1 1 d . . . . .
H62 H 0.4030 0.3475 0.7610 0.062 Uiso 1 1 calc R . . . .
C63 C 0.41903(12) 0.4855(3) 0.75884(13) 0.0498(9) Uani 1 1 d . . . . .
H63 H 0.3912 0.5084 0.7651 0.060 Uiso 1 1 calc R . . . .
C64 C 0.45363(11) 0.5488(2) 0.75193(10) 0.0387(7) Uani 1 1 d . . . . .
H64 H 0.4488 0.6137 0.7540 0.046 Uiso 1 1 calc R . . . .
C65 C 0.57863(10) 0.4962(2) 0.69583(10) 0.0330(6) Uani 1 1 d . . . . .
C66 C 0.55535(11) 0.4769(2) 0.65712(10) 0.0377(7) Uani 1 1 d . . . . .
C67 C 0.57078(14) 0.4014(3) 0.63585(12) 0.0480(9) Uani 1 1 d . . . . .
H67 H 0.5558 0.3876 0.6100 0.058 Uiso 1 1 calc R . . . .
C68 C 0.60802(14) 0.3464(3) 0.65250(13) 0.0528(10) Uani 1 1 d . . . . .
H68 H 0.6177 0.2960 0.6380 0.063 Uiso 1 1 calc R . . . .
C69 C 0.63054(13) 0.3666(3) 0.69045(13) 0.0511(9) Uani 1 1 d . . . . .
H69 H 0.6555 0.3291 0.7014 0.061 Uiso 1 1 calc R . . . .
C70 C 0.61714(12) 0.4414(2) 0.71296(11) 0.0414(7) Uani 1 1 d . . . . .
C71 C 0.51425(13) 0.5342(3) 0.63711(11) 0.0462(8) Uani 1 1 d . . . . .
H71 H 0.5092 0.5864 0.6553 0.055 Uiso 1 1 calc R . . . .
C72 C 0.47051(15) 0.4729(4) 0.63070(15) 0.0697(13) Uani 1 1 d . . . . .
H72A H 0.4752 0.4196 0.6139 0.105 Uiso 1 1 calc GR . . . .
H72B H 0.4450 0.5100 0.6178 0.105 Uiso 1 1 calc GR . . . .
H72C H 0.4640 0.4507 0.6563 0.105 Uiso 1 1 calc GR . . . .
C73 C 0.52208(16) 0.5770(3) 0.59696(12) 0.0613(11) Uani 1 1 d . . . . .
H73A H 0.5496 0.6152 0.6010 0.092 Uiso 1 1 calc GR . . . .
H73B H 0.4961 0.6158 0.5864 0.092 Uiso 1 1 calc GR . . . .
H73C H 0.5256 0.5271 0.5782 0.092 Uiso 1 1 calc GR . . . .
C74 C 0.64220(13) 0.4627(3) 0.75513(12) 0.0525(9) Uani 1 1 d . . . . .
H74 H 0.6380 0.5304 0.7601 0.063 Uiso 1 1 calc R . . . .
C75 C 0.69386(16) 0.4446(4) 0.75962(16) 0.0775(14) Uani 1 1 d . . . . .
H75A H 0.6994 0.3776 0.7589 0.116 Uiso 1 1 calc GR . . . .
H75B H 0.7086 0.4700 0.7849 0.116 Uiso 1 1 calc GR . . . .
H75C H 0.7062 0.4748 0.7379 0.116 Uiso 1 1 calc GR . . . .
C76 C 0.62197(19) 0.4091(5) 0.78707(16) 0.098(2) Uani 1 1 d . . . . .
H76A H 0.5901 0.4263 0.7861 0.148 Uiso 1 1 calc GR . . . .
H76B H 0.6387 0.4245 0.8132 0.148 Uiso 1 1 calc GR . . . .
H76C H 0.6242 0.3422 0.7824 0.148 Uiso 1 1 calc GR . . . .
C77 C 0.61403(10) 0.7471(2) 0.79521(9) 0.0312(6) Uani 1 1 d . . . . .
C78 C 0.69913(11) 0.7420(3) 0.79292(11) 0.0401(7) Uani 1 1 d . . . . .
H78 H 0.7041 0.6967 0.8153 0.048 Uiso 1 1 calc R . . . .
C79 C 0.72746(12) 0.7120(3) 0.76075(13) 0.0586(11) Uani 1 1 d . . . . .
H79A H 0.7180 0.6498 0.7511 0.088 Uiso 1 1 calc GR . . . .
H79B H 0.7596 0.7110 0.7720 0.088 Uiso 1 1 calc GR . . . .
H79C H 0.7227 0.7563 0.7387 0.088 Uiso 1 1 calc GR . . . .
C80 C 0.71339(14) 0.8409(3) 0.80858(13) 0.0567(10) Uani 1 1 d . . . . .
H80A H 0.7118 0.8841 0.7863 0.085 Uiso 1 1 calc GR . . . .
H80B H 0.7445 0.8390 0.8227 0.085 Uiso 1 1 calc GR . . . .
H80C H 0.6929 0.8618 0.8266 0.085 Uiso 1 1 calc GR . . . .
C81 C 0.64069(13) 0.7181(3) 0.86854(11) 0.0492(9) Uani 1 1 d . . . . .
H81 H 0.6695 0.7525 0.8673 0.059 Uiso 1 1 calc R . . . .
C82 C 0.65033(15) 0.6122(3) 0.86827(15) 0.0694(13) Uani 1 1 d . . . . .
H82A H 0.6227 0.5780 0.8713 0.104 Uiso 1 1 calc GR . . . .
H82B H 0.6743 0.5967 0.8902 0.104 Uiso 1 1 calc GR . . . .
H82C H 0.6601 0.5950 0.8432 0.104 Uiso 1 1 calc GR . . . .
C83 C 0.62207(17) 0.7476(5) 0.90663(13) 0.0852(18) Uani 1 1 d . . . . .
H83A H 0.6180 0.8151 0.9067 0.128 Uiso 1 1 calc GR . . . .
H83B H 0.6436 0.7292 0.9299 0.128 Uiso 1 1 calc GR . . . .
H83C H 0.5929 0.7170 0.9074 0.128 Uiso 1 1 calc GR . . . .
C84 C 0.22890(11) 0.7078(2) 0.59342(10) 0.0340(6) Uani 1 1 d . . . . .
C85 C 0.17758(11) 0.7183(3) 0.58550(10) 0.0389(7) Uani 1 1 d . . . . .
C86 C 0.15908(13) 0.7693(3) 0.55116(13) 0.0560(10) Uani 1 1 d . . . . .
H86 H 0.1786 0.7960 0.5348 0.067 Uiso 1 1 calc R . . . .
C87 C 0.11157(15) 0.7801(4) 0.54138(15) 0.0727(14) Uani 1 1 d . . . . .
H87 H 0.0994 0.8159 0.5190 0.087 Uiso 1 1 calc R . . . .
C88 C 0.08253(14) 0.7380(4) 0.56461(14) 0.0728(14) Uani 1 1 d . . . . .
H88 H 0.0507 0.7453 0.5579 0.087 Uiso 1 1 calc R . . . .
C89 C 0.10033(13) 0.6852(4) 0.59775(12) 0.0598(11) Uani 1 1 d . . . . .
H89 H 0.0804 0.6558 0.6131 0.072 Uiso 1 1 calc R . . . .
C90 C 0.14787(12) 0.6752(3) 0.60855(11) 0.0468(8) Uani 1 1 d . . . . .
H90 H 0.1597 0.6397 0.6312 0.056 Uiso 1 1 calc R . . . .
C91 C 0.23702(10) 0.7057(2) 0.66561(9) 0.0332(6) Uani 1 1 d . . . . .
C92 C 0.23592(11) 0.6258(2) 0.69079(9) 0.0360(7) Uani 1 1 d . . . . .
C93 C 0.21702(12) 0.6357(3) 0.72636(10) 0.0435(8) Uani 1 1 d . . . . .
H93 H 0.2155 0.5830 0.7428 0.052 Uiso 1 1 calc R . . . .
C94 C 0.20050(13) 0.7219(3) 0.73780(11) 0.0494(9) Uani 1 1 d . . . . .
H94 H 0.1874 0.7267 0.7613 0.059 Uiso 1 1 calc R . . . .
C95 C 0.20363(12) 0.8005(3) 0.71410(11) 0.0474(9) Uani 1 1 d . . . . .
H95 H 0.1932 0.8587 0.7222 0.057 Uiso 1 1 calc R . . . .
C96 C 0.22223(11) 0.7946(3) 0.67805(10) 0.0396(7) Uani 1 1 d . . . . .
C97 C 0.25536(12) 0.5307(3) 0.68114(10) 0.0408(7) Uani 1 1 d . . . . .
H97 H 0.2610 0.5326 0.6531 0.049 Uiso 1 1 calc R . . . .
C98 C 0.30172(14) 0.5148(3) 0.70804(12) 0.0550(10) Uani 1 1 d . . . . .
H98A H 0.3230 0.5635 0.7030 0.082 Uiso 1 1 calc GR . . . .
H98B H 0.3138 0.4539 0.7022 0.082 Uiso 1 1 calc GR . . . .
H98C H 0.2974 0.5170 0.7359 0.082 Uiso 1 1 calc GR . . . .
C99 C 0.22314(16) 0.4478(3) 0.68526(14) 0.0613(11) Uani 1 1 d . . . . .
H99A H 0.2191 0.4411 0.7130 0.092 Uiso 1 1 calc GR . . . .
H99B H 0.2363 0.3906 0.6764 0.092 Uiso 1 1 calc GR . . . .
H99C H 0.1937 0.4593 0.6690 0.092 Uiso 1 1 calc GR . . . .
C100 C 0.22530(14) 0.8852(3) 0.65442(12) 0.0517(9) Uani 1 1 d . . . . .
H100 H 0.2390 0.8700 0.6303 0.062 Uiso 1 1 calc R . . . .
C101 C 0.17785(18) 0.9292(3) 0.64090(15) 0.0725(13) Uani 1 1 d . . . . .
H10A H 0.1581 0.8837 0.6255 0.109 Uiso 1 1 calc GR . . . .
H10B H 0.1811 0.9840 0.6245 0.109 Uiso 1 1 calc GR . . . .
H10C H 0.1645 0.9477 0.6642 0.109 Uiso 1 1 calc GR . . . .
C102 C 0.25620(16) 0.9580(3) 0.67916(15) 0.0636(12) Uani 1 1 d . . . . .
H10D H 0.2422 0.9772 0.7020 0.095 Uiso 1 1 calc GR . . . .
H10E H 0.2599 1.0124 0.6627 0.095 Uiso 1 1 calc GR . . . .
H10F H 0.2859 0.9303 0.6883 0.095 Uiso 1 1 calc GR . . . .
C103 C 0.32197(10) 0.4686(2) 0.60303(9) 0.0328(6) Uani 1 1 d . . . . .
C104 C 0.32652(11) 0.3689(2) 0.61806(10) 0.0375(7) Uani 1 1 d . . . . .
C105 C 0.36385(13) 0.3481(3) 0.64744(11) 0.0462(8) Uani 1 1 d . . . . .
H105 H 0.3848 0.3956 0.6568 0.055 Uiso 1 1 calc R . . . .
C106 C 0.37011(16) 0.2571(3) 0.66294(13) 0.0581(10) Uani 1 1 d . . . . .
H106 H 0.3958 0.2434 0.6820 0.070 Uiso 1 1 calc R . . . .
C107 C 0.33847(17) 0.1868(3) 0.65026(13) 0.0608(11) Uani 1 1 d . . . . .
H107 H 0.3426 0.1258 0.6608 0.073 Uiso 1 1 calc R . . . .
C108 C 0.30071(15) 0.2076(3) 0.62192(14) 0.0560(10) Uani 1 1 d . . . . .
H108 H 0.2789 0.1607 0.6138 0.067 Uiso 1 1 calc R . . . .
C109 C 0.29478(13) 0.2976(3) 0.60531(12) 0.0471(8) Uani 1 1 d . . . . .
H109 H 0.2696 0.3104 0.5856 0.057 Uiso 1 1 calc R . . . .
C110 C 0.28424(12) 0.4348(2) 0.53570(10) 0.0388(7) Uani 1 1 d . . . . .
C111 C 0.23638(13) 0.4269(3) 0.52111(11) 0.0453(8) Uani 1 1 d . . . . .
C112 C 0.22246(15) 0.3618(3) 0.49027(13) 0.0624(11) Uani 1 1 d . . . . .
H112 H 0.1911 0.3546 0.4808 0.075 Uiso 1 1 calc R . . . .
C113 C 0.25380(17) 0.3081(4) 0.47361(15) 0.0718(14) Uani 1 1 d . . . . .
H113 H 0.2436 0.2641 0.4536 0.086 Uiso 1 1 calc R . . . .
C114 C 0.30040(16) 0.3196(3) 0.48667(14) 0.0627(11) Uani 1 1 d . . . . .
H114 H 0.3214 0.2844 0.4746 0.075 Uiso 1 1 calc R . . . .
C115 C 0.31679(13) 0.3828(3) 0.51762(11) 0.0468(8) Uani 1 1 d . . . . .
C116 C 0.20074(13) 0.4831(3) 0.53972(12) 0.0529(9) Uani 1 1 d . . . . .
H116 H 0.2161 0.5407 0.5513 0.064 Uiso 1 1 calc R . . . .
C117 C 0.15932(16) 0.5147(4) 0.50965(15) 0.0731(13) Uani 1 1 d . . . . .
H11A H 0.1699 0.5478 0.4877 0.110 Uiso 1 1 calc GR . . . .
H11B H 0.1403 0.5561 0.5228 0.110 Uiso 1 1 calc GR . . . .
H11C H 0.1417 0.4602 0.4994 0.110 Uiso 1 1 calc GR . . . .
C118 C 0.18451(19) 0.4297(5) 0.57397(16) 0.0897(18) Uani 1 1 d . . . . .
H11D H 0.1691 0.3726 0.5638 0.134 Uiso 1 1 calc GR . . . .
H11E H 0.1635 0.4687 0.5861 0.134 Uiso 1 1 calc GR . . . .
H11F H 0.2106 0.4140 0.5938 0.134 Uiso 1 1 calc GR . . . .
C119 C 0.36852(13) 0.3949(3) 0.52946(12) 0.0518(9) Uani 1 1 d . . . . .
H119 H 0.3737 0.4410 0.5516 0.062 Uiso 1 1 calc R . . . .
C120 C 0.39248(15) 0.3025(3) 0.54444(14) 0.0641(11) Uani 1 1 d . . . . .
H12A H 0.3773 0.2758 0.5653 0.096 Uiso 1 1 calc GR . . . .
H12B H 0.4243 0.3151 0.5550 0.096 Uiso 1 1 calc GR . . . .
H12C H 0.3909 0.2584 0.5224 0.096 Uiso 1 1 calc GR . . . .
C121 C 0.39029(16) 0.4347(4) 0.49440(15) 0.0674(12) Uani 1 1 d . . . . .
H12D H 0.3874 0.3891 0.4729 0.101 Uiso 1 1 calc GR . . . .
H12E H 0.4224 0.4477 0.5033 0.101 Uiso 1 1 calc GR . . . .
H12F H 0.3748 0.4922 0.4849 0.101 Uiso 1 1 calc GR . . . .
C122 C 0.37569(11) 0.7118(2) 0.53380(10) 0.0380(7) Uani 1 1 d . . . . .
C123 C 0.40972(11) 0.7318(3) 0.50545(10) 0.0378(7) Uani 1 1 d . . . . .
C124 C 0.44519(12) 0.6672(3) 0.50435(11) 0.0470(8) Uani 1 1 d . . . . .
H124 H 0.4470 0.6137 0.5208 0.056 Uiso 1 1 calc R . . . .
C125 C 0.47785(13) 0.6809(3) 0.47925(13) 0.0562(10) Uani 1 1 d . . . . .
H125 H 0.5013 0.6366 0.4789 0.067 Uiso 1 1 calc R . . . .
C126 C 0.47594(14) 0.7595(3) 0.45480(12) 0.0554(10) Uani 1 1 d . . . . .
H126 H 0.4982 0.7686 0.4381 0.066 Uiso 1 1 calc R . . . .
C127 C 0.44115(13) 0.8244(3) 0.45520(11) 0.0534(10) Uani 1 1 d . . . . .
H127 H 0.4397 0.8772 0.4385 0.064 Uiso 1 1 calc R . . . .
C128 C 0.40795(13) 0.8120(3) 0.48044(11) 0.0486(9) Uani 1 1 d . . . . .
H128 H 0.3847 0.8567 0.4807 0.058 Uiso 1 1 calc R . . . .
C129 C 0.31409(13) 0.8196(3) 0.50577(12) 0.0537(8) Uani 1 1 d . U . . .
C130 C 0.31314(18) 0.9154(4) 0.51664(15) 0.0743(5) Uani 1 1 d . U . . .
C131 C 0.29091(18) 0.9794(4) 0.48826(15) 0.0743(5) Uani 1 1 d . U . . .
H131 H 0.2899 1.0435 0.4946 0.089 Uiso 1 1 calc R . . . .
C132 C 0.27087(18) 0.9483(4) 0.45144(15) 0.0743(5) Uani 1 1 d . U . . .
H132 H 0.2570 0.9921 0.4327 0.089 Uiso 1 1 calc R . . . .
C133 C 0.27044(18) 0.8539(4) 0.44093(16) 0.0743(5) Uani 1 1 d . U . . .
H133 H 0.2557 0.8346 0.4157 0.089 Uiso 1 1 calc R . . . .
C134 C 0.29205(19) 0.7879(4) 0.46805(15) 0.0743(5) Uani 1 1 d . U . . .
C135 C 0.33627(19) 0.9459(4) 0.55861(15) 0.0743(5) Uani 1 1 d D . . . .
C136 C 0.2906(7) 0.9938(11) 0.5765(4) 0.111(4) Uani 0.485(8) 1 d . . P C 1
H13A H 0.2871 1.0588 0.5681 0.166 Uiso 0.485(8) 1 calc GR . P C 1
H13B H 0.2956 0.9907 0.6054 0.166 Uiso 0.485(8) 1 calc GR . P C 1
H13C H 0.2631 0.9591 0.5661 0.166 Uiso 0.485(8) 1 calc GR . P C 1
C137 C 0.3677(6) 1.0355(11) 0.5600(4) 0.105(3) Uani 0.485(8) 1 d . . P C 1
H13D H 0.3923 1.0239 0.5447 0.157 Uiso 0.485(8) 1 calc GR . P C 1
H13E H 0.3804 1.0491 0.5875 0.157 Uiso 0.485(8) 1 calc GR . P C 1
H13F H 0.3497 1.0886 0.5487 0.157 Uiso 0.485(8) 1 calc GR . P C 1
C13A C 0.3092(6) 0.9434(10) 0.5910(4) 0.111(4) Uani 0.515(8) 1 d D . P C 2
H13G H 0.2772 0.9521 0.5802 0.166 Uiso 0.515(8) 1 calc GR . P C 2
H13H H 0.3191 0.9933 0.6098 0.166 Uiso 0.515(8) 1 calc GR . P C 2
H13I H 0.3133 0.8832 0.6044 0.166 Uiso 0.515(8) 1 calc GR . P C 2
C13B C 0.3843(4) 0.9643(11) 0.5663(4) 0.105(3) Uani 0.515(8) 1 d D . P C 2
H13J H 0.4010 0.9061 0.5647 0.157 Uiso 0.515(8) 1 calc GR . P C 2
H13K H 0.3922 0.9911 0.5927 0.157 Uiso 0.515(8) 1 calc GR . P C 2
H13L H 0.3923 1.0082 0.5465 0.157 Uiso 0.515(8) 1 calc GR . P C 2
C138 C 0.29097(17) 0.6840(4) 0.45635(15) 0.0712(13) Uani 1 1 d . . . . .
H138 H 0.3096 0.6502 0.4787 0.085 Uiso 1 1 calc R . . . .
C139 C 0.3129(3) 0.6658(6) 0.4199(2) 0.127(3) Uani 1 1 d . . . . .
H13M H 0.2965 0.6998 0.3974 0.190 Uiso 1 1 calc GR . . . .
H13N H 0.3120 0.5991 0.4141 0.190 Uiso 1 1 calc GR . . . .
H13O H 0.3445 0.6868 0.4247 0.190 Uiso 1 1 calc GR . . . .
C140 C 0.2427(2) 0.6433(5) 0.4526(2) 0.111(2) Uani 1 1 d . . . . .
H14B H 0.2303 0.6548 0.4771 0.167 Uiso 1 1 calc GR . . . .
H14C H 0.2437 0.5762 0.4479 0.167 Uiso 1 1 calc GR . . . .
H14D H 0.2233 0.6729 0.4304 0.167 Uiso 1 1 calc GR . . . .
C141 C 0.3565(3) 0.7706(8) 0.6757(3) 0.062(2) Uiso 0.554(15) 1 d . . P D 1
H14E H 0.3542 0.7167 0.6932 0.074 Uiso 0.554(15) 1 calc R . P D 1
H14F H 0.3276 0.8053 0.6725 0.074 Uiso 0.554(15) 1 calc R . P D 1
C142 C 0.3959(3) 0.8338(7) 0.6930(3) 0.057(2) Uiso 0.554(15) 1 d . . P D 1
H14G H 0.3972 0.8434 0.7218 0.068 Uiso 0.554(15) 1 calc R . P D 1
H14H H 0.3951 0.8945 0.6793 0.068 Uiso 0.554(15) 1 calc R . P D 1
C143 C 0.4349(3) 0.7702(7) 0.6830(3) 0.056(2) Uiso 0.554(15) 1 d . . P D 1
H14I H 0.4588 0.8080 0.6736 0.067 Uiso 0.554(15) 1 calc R . P D 1
H14J H 0.4486 0.7351 0.7068 0.067 Uiso 0.554(15) 1 calc R . P D 1
C144 C 0.4143(3) 0.7061(7) 0.6518(3) 0.058(2) Uiso 0.554(15) 1 d . . P D 1
H14K H 0.4134 0.6424 0.6625 0.070 Uiso 0.554(15) 1 calc R . P D 1
H14L H 0.4325 0.7050 0.6299 0.070 Uiso 0.554(15) 1 calc R . P D 1
C14A C 0.3537(3) 0.8079(8) 0.6659(3) 0.045(2) Uiso 0.446(15) 1 d . . P D 2
H14M H 0.3397 0.7763 0.6867 0.054 Uiso 0.446(15) 1 calc R . P D 2
H14N H 0.3322 0.8546 0.6526 0.054 Uiso 0.446(15) 1 calc R . P D 2
C14B C 0.3994(5) 0.8535(11) 0.6833(5) 0.074(4) Uiso 0.446(15) 1 d . . P D 2
H14O H 0.3999 0.9186 0.6740 0.089 Uiso 0.446(15) 1 calc R . P D 2
H14P H 0.4024 0.8542 0.7125 0.089 Uiso 0.446(15) 1 calc R . P D 2
C14C C 0.4346(5) 0.8058(13) 0.6720(5) 0.087(4) Uiso 0.446(15) 1 d . . P D 2
H14Q H 0.4493 0.7672 0.6943 0.104 Uiso 0.446(15) 1 calc R . P D 2
H14R H 0.4574 0.8501 0.6648 0.104 Uiso 0.446(15) 1 calc R . P D 2
C14D C 0.4185(3) 0.7462(9) 0.6382(3) 0.057(3) Uiso 0.446(15) 1 d . . P D 2
H14S H 0.4326 0.6838 0.6417 0.068 Uiso 0.446(15) 1 calc R . P D 2
H14T H 0.4259 0.7738 0.6134 0.068 Uiso 0.446(15) 1 calc R . P D 2
C151 C 0.0758(6) 0.2716(11) 0.4677(5) 0.187(3) Uiso 0.699(6) 1 d . . P E 1
H15G H 0.0884 0.3092 0.4481 0.281 Uiso 0.699(6) 1 calc GR . P E 1
H15H H 0.0745 0.3088 0.4915 0.281 Uiso 0.699(6) 1 calc GR . P E 1
H15I H 0.0452 0.2512 0.4566 0.281 Uiso 0.699(6) 1 calc GR . P E 1
C14E C 0.1358(10) 0.192(2) 0.5083(7) 0.187(3) Uiso 0.301(6) 1 d . . P E 2
H14U H 0.1469 0.2322 0.5297 0.225 Uiso 0.301(6) 1 calc R . P E 2
C14F C 0.1010(10) 0.2234(15) 0.4782(10) 0.187(3) Uiso 0.301(6) 1 d G . P E 2
H14V H 0.0889 0.2841 0.4795 0.225 Uiso 0.301(6) 1 calc R . P E 2
C14G C 0.0844(8) 0.164(2) 0.4463(8) 0.187(3) Uiso 0.301(6) 1 d G . P E 2
H14W H 0.0612 0.1846 0.4262 0.225 Uiso 0.301(6) 1 calc R . P E 2
C14H C 0.1025(10) 0.073(2) 0.4444(7) 0.187(3) Uiso 0.301(6) 1 d G . P E 2
H14X H 0.0914 0.0331 0.4231 0.225 Uiso 0.301(6) 1 calc R . P E 2
C14I C 0.1373(10) 0.0419(15) 0.4745(10) 0.187(3) Uiso 0.301(6) 1 d G . P E 2
H14Y H 0.1494 -0.0188 0.4733 0.225 Uiso 0.301(6) 1 calc R . P E 2
C14J C 0.1539(8) 0.102(2) 0.5065(8) 0.187(3) Uiso 0.301(6) 1 d DG . P E 2
C14K C 0.1910(11) 0.056(3) 0.5348(10) 0.187(3) Uiso 0.301(6) 1 d D . P E 2
H14Z H 0.2176 0.0964 0.5392 0.281 Uiso 0.301(6) 1 calc GR . P E 2
H H 0.1994 -0.0034 0.5235 0.281 Uiso 0.301(6) 1 calc GR . P E 2
HA H 0.1803 0.0437 0.5600 0.281 Uiso 0.301(6) 1 calc GR . P E 2
C145 C 0.1053(4) 0.1880(7) 0.4782(4) 0.187(3) Uiso 0.699(6) 1 d . . P E 1
C146 C 0.1299(4) 0.1567(9) 0.4484(3) 0.187(3) Uiso 0.699(6) 1 d G . P E 1
H146 H 0.1279 0.1896 0.4241 0.225 Uiso 0.699(6) 1 calc R . P E 1
C147 C 0.1575(4) 0.0763(9) 0.4548(3) 0.187(3) Uiso 0.699(6) 1 d G . P E 1
H147 H 0.1740 0.0554 0.4348 0.225 Uiso 0.699(6) 1 calc R . P E 1
C148 C 0.1605(3) 0.0272(7) 0.4910(4) 0.187(3) Uiso 0.699(6) 1 d G . P E 1
H148 H 0.1790 -0.0266 0.4953 0.225 Uiso 0.699(6) 1 calc R . P E 1
C149 C 0.1359(4) 0.0584(9) 0.5209(3) 0.187(3) Uiso 0.699(6) 1 d G . P E 1
H149 H 0.1379 0.0255 0.5451 0.225 Uiso 0.699(6) 1 calc R . P E 1
C150 C 0.1083(4) 0.1388(10) 0.5145(3) 0.187(3) Uiso 0.699(6) 1 d G . P E 1
H150 H 0.0918 0.1598 0.5344 0.225 Uiso 0.699(6) 1 calc R . P E 1

loop_
_atom_site_aniso_label
_atom_site_aniso_U_11
_atom_site_aniso_U_22
_atom_site_aniso_U_33
_atom_site_aniso_U_23
_atom_site_aniso_U_13
_atom_site_aniso_U_12
Yb1 0.02336(7) 0.02526(7) 0.02932(8) 0.00065(6) 0.00453(5) -0.00088(5)
Yb2 0.02527(8) 0.02776(8) 0.02712(8) 0.00130(6) 0.00407(5) -0.00136(6)
Yb3 0.02827(8) 0.03432(8) 0.02767(8) 0.00128(6) 0.00539(6) -0.00025(6)
O1 0.0271(10) 0.0403(12) 0.0332(11) 0.0016(9) 0.0047(8) -0.0001(9)
O2 0.0358(11) 0.0238(10) 0.0300(10) -0.0005(8) 0.0069(8) 0.0002(8)
O3 0.0284(10) 0.0384(11) 0.0319(11) 0.0005(9) 0.0048(8) -0.0031(9)
O4 0.0289(10) 0.0241(10) 0.0382(11) -0.0045(8) 0.0072(8) 0.0002(8)
O5 0.0321(11) 0.0537(14) 0.0320(11) 0.0083(10) 0.0061(9) 0.0057(10)
O6 0.0359(11) 0.0363(11) 0.0300(11) 0.0014(9) 0.0020(8) 0.0006(9)
O7 0.0352(12) 0.0501(14) 0.0410(12) 0.0118(11) 0.0104(9) 0.0047(10)
O8 0.0339(12) 0.0502(14) 0.0498(14) -0.0121(12) 0.0016(10) -0.0024(10)
N1 0.0320(13) 0.0408(15) 0.0319(13) 0.0015(11) 0.0072(10) -0.0057(11)
N2 0.0295(12) 0.0306(13) 0.0311(13) -0.0043(10) 0.0050(10) -0.0014(10)
N3 0.0277(12) 0.0326(13) 0.0326(13) 0.0061(10) 0.0085(10) 0.0017(10)
N4 0.0280(12) 0.0257(12) 0.0351(13) 0.0003(10) 0.0052(10) 0.0022(10)
N5 0.0326(13) 0.0370(14) 0.0306(13) 0.0025(11) 0.0060(10) 0.0007(11)
N6 0.0325(13) 0.0373(14) 0.0320(13) 0.0013(11) 0.0031(10) 0.0006(11)
N7 0.0368(15) 0.0470(16) 0.0390(15) 0.0109(13) 0.0121(11) 0.0059(12)
N8 0.0248(12) 0.0373(14) 0.0356(13) 0.0010(11) 0.0031(10) -0.0022(10)
N9 0.0298(13) 0.0475(16) 0.0317(13) 0.0061(12) 0.0003(10) -0.0018(12)
C1 0.0307(15) 0.0301(15) 0.0374(16) -0.0023(13) 0.0084(12) -0.0029(12)
C2 0.0349(17) 0.0284(15) 0.053(2) -0.0037(14) 0.0149(14) -0.0016(13)
C3 0.0351(18) 0.055(2) 0.063(2) -0.0088(19) 0.0121(16) -0.0039(16)
C4 0.035(2) 0.066(3) 0.089(3) -0.015(2) 0.007(2) -0.0096(18)
C5 0.034(2) 0.048(2) 0.118(4) -0.009(2) 0.027(2) -0.0110(17)
C6 0.057(3) 0.061(3) 0.093(4) -0.004(2) 0.045(3) -0.008(2)
C7 0.045(2) 0.057(2) 0.061(2) -0.0023(19) 0.0219(18) -0.0046(18)
C8 0.0377(17) 0.053(2) 0.0335(16) 0.0006(15) 0.0074(13) -0.0104(15)
C9 0.054(2) 0.061(2) 0.0343(18) -0.0026(17) 0.0089(15) -0.0127(18)
C10 0.087(3) 0.079(3) 0.034(2) -0.005(2) 0.004(2) -0.021(3)
C11 0.102(4) 0.091(4) 0.036(2) 0.018(2) 0.000(2) -0.021(3)
C12 0.092(3) 0.058(3) 0.049(2) 0.017(2) 0.003(2) -0.011(2)
C13 0.052(2) 0.050(2) 0.0424(19) 0.0079(17) 0.0067(15) -0.0077(17)
C14 0.114(4) 0.057(3) 0.043(2) -0.010(2) 0.013(2) -0.022(3)
C17 0.057(2) 0.0402(19) 0.052(2) 0.0050(17) 0.0088(17) -0.0087(17)
C18 0.068(3) 0.089(4) 0.073(3) -0.010(3) 0.019(2) -0.002(3)
C19 0.086(4) 0.074(3) 0.099(4) -0.014(3) 0.033(3) -0.035(3)
C20 0.0256(14) 0.0229(13) 0.0357(15) 0.0002(12) 0.0042(11) -0.0011(11)
C21 0.0352(16) 0.0278(15) 0.0385(16) 0.0037(13) 0.0109(12) 0.0029(12)
C22 0.051(2) 0.0317(16) 0.049(2) 0.0014(15) 0.0215(16) 0.0005(15)
C23 0.083(3) 0.0257(16) 0.068(3) 0.0072(17) 0.036(2) 0.0034(18)
C24 0.109(4) 0.040(2) 0.058(3) 0.0194(19) 0.027(3) 0.011(2)
C25 0.100(4) 0.048(2) 0.041(2) 0.0093(18) 0.007(2) 0.008(2)
C26 0.066(2) 0.0330(17) 0.0416(19) 0.0038(15) 0.0099(16) 0.0023(16)
C27 0.0381(16) 0.0288(15) 0.0328(15) -0.0011(12) 0.0116(12) 0.0000(12)
C28 0.0394(17) 0.0330(16) 0.0351(16) 0.0020(13) 0.0121(13) 0.0015(13)
C29 0.050(2) 0.0409(19) 0.053(2) -0.0050(16) 0.0175(17) 0.0102(16)
C30 0.069(3) 0.047(2) 0.064(3) -0.025(2) 0.016(2) 0.002(2)
C31 0.059(2) 0.055(2) 0.061(2) -0.025(2) 0.0044(19) -0.0061(19)
C32 0.0443(19) 0.0416(18) 0.0440(19) -0.0115(15) 0.0069(14) -0.0045(15)
C33 0.0329(16) 0.0352(16) 0.0499(19) 0.0023(15) 0.0086(14) 0.0048(13)
C34 0.046(2) 0.049(2) 0.057(2) 0.0047(18) 0.0002(17) 0.0079(17)
C35 0.045(2) 0.052(2) 0.078(3) 0.004(2) 0.0220(19) -0.0026(17)
C36 0.042(2) 0.059(2) 0.074(3) -0.026(2) -0.0060(18) 0.0006(18)
C37 0.062(3) 0.110(5) 0.077(3) 0.003(3) -0.007(2) 0.005(3)
C38 0.042(3) 0.172(7) 0.083(4) 0.002(4) 0.010(2) 0.017(3)
C39 0.0339(15) 0.0273(14) 0.0317(15) -0.0028(12) 0.0065(12) 0.0017(12)
C40 0.0388(16) 0.0298(15) 0.0318(15) 0.0001(12) 0.0034(12) 0.0017(13)
C41 0.0426(19) 0.060(2) 0.0344(17) 0.0034(16) 0.0073(14) 0.0012(16)
C42 0.062(2) 0.071(3) 0.0347(18) 0.0066(18) 0.0110(16) -0.007(2)
C43 0.071(3) 0.059(2) 0.0354(19) 0.0092(17) -0.0014(17) 0.000(2)
C44 0.046(2) 0.073(3) 0.047(2) 0.011(2) -0.0079(16) 0.006(2)
C45 0.0401(18) 0.052(2) 0.0391(18) 0.0042(16) 0.0047(14) 0.0017(16)
C46 0.0271(14) 0.0443(17) 0.0276(14) 0.0049(13) 0.0042(11) 0.0010(13)
C47 0.0309(16) 0.0469(19) 0.0362(17) 0.0062(14) 0.0052(12) 0.0054(14)
C48 0.0327(17) 0.062(2) 0.046(2) 0.0033(17) 0.0116(14) 0.0081(16)
C49 0.0320(17) 0.075(3) 0.049(2) 0.0053(19) 0.0122(15) -0.0089(17)
C50 0.0425(19) 0.054(2) 0.046(2) 0.0054(17) 0.0085(15) -0.0128(17)
C51 0.0368(17) 0.0430(18) 0.0331(16) 0.0056(14) 0.0050(12) -0.0041(14)
C52 0.0421(19) 0.0435(19) 0.060(2) 0.0062(17) 0.0187(16) 0.0099(16)
C53 0.063(3) 0.058(3) 0.082(3) 0.014(2) 0.024(2) 0.026(2)
C54 0.057(2) 0.046(2) 0.082(3) -0.007(2) 0.009(2) 0.0018(19)
C55 0.0449(19) 0.0395(18) 0.053(2) 0.0038(16) 0.0110(16) -0.0034(15)
C56 0.063(5) 0.057(7) 0.061(6) -0.012(5) 0.017(4) 0.000(5)
C57 0.100(9) 0.044(6) 0.088(11) 0.016(6) 0.034(7) 0.003(5)
C56A 0.08(2) 0.07(2) 0.064(15) -0.015(16) 0.014(12) 0.009(15)
C57A 0.11(3) 0.035(12) 0.068(15) 0.001(9) 0.018(14) 0.023(14)
C58 0.0245(13) 0.0260(14) 0.0336(15) 0.0013(12) 0.0018(11) -0.0014(11)
C59 0.0296(15) 0.0316(15) 0.0405(17) -0.0031(13) 0.0056(12) -0.0059(12)
C60 0.0396(18) 0.0314(16) 0.061(2) -0.0030(16) 0.0168(16) -0.0043(14)
C61 0.053(2) 0.0322(18) 0.073(3) -0.0058(17) 0.0184(19) -0.0106(16)
C62 0.045(2) 0.044(2) 0.068(3) -0.0041(18) 0.0145(18) -0.0179(17)
C63 0.0313(17) 0.053(2) 0.068(2) -0.0068(19) 0.0137(16) -0.0093(16)
C64 0.0325(16) 0.0344(16) 0.0490(19) -0.0036(14) 0.0062(13) -0.0012(13)
C65 0.0314(15) 0.0259(14) 0.0437(17) -0.0019(13) 0.0119(12) -0.0007(12)
C66 0.0387(17) 0.0294(15) 0.0466(18) -0.0050(14) 0.0117(14) -0.0046(13)
C67 0.057(2) 0.0366(18) 0.052(2) -0.0127(16) 0.0157(17) -0.0071(16)
C68 0.063(2) 0.0327(18) 0.069(3) -0.0093(17) 0.028(2) 0.0062(17)
C69 0.044(2) 0.0362(18) 0.076(3) -0.0015(18) 0.0187(18) 0.0128(16)
C70 0.0356(17) 0.0360(17) 0.054(2) 0.0012(15) 0.0109(14) 0.0071(14)
C71 0.046(2) 0.0432(19) 0.047(2) -0.0137(16) -0.0024(15) -0.0011(16)
C72 0.047(2) 0.078(3) 0.080(3) -0.006(3) -0.005(2) -0.011(2)
C73 0.069(3) 0.059(3) 0.051(2) 0.002(2) -0.0049(19) 0.000(2)
C74 0.047(2) 0.051(2) 0.057(2) 0.0016(18) 0.0003(17) 0.0169(17)
C75 0.051(3) 0.103(4) 0.075(3) 0.011(3) -0.001(2) 0.000(3)
C76 0.066(3) 0.167(7) 0.062(3) 0.012(4) 0.007(2) -0.008(4)
C77 0.0269(14) 0.0284(14) 0.0365(16) 0.0063(12) -0.0007(11) -0.0003(11)
C78 0.0234(15) 0.052(2) 0.0429(18) 0.0059(15) -0.0019(12) -0.0027(14)
C79 0.0267(17) 0.083(3) 0.067(3) -0.004(2) 0.0076(16) 0.0027(18)
C80 0.047(2) 0.064(3) 0.056(2) -0.002(2) -0.0013(17) -0.0190(19)
C81 0.0349(18) 0.072(3) 0.0379(18) 0.0112(18) -0.0037(14) -0.0063(17)
C82 0.048(2) 0.076(3) 0.078(3) 0.035(3) -0.011(2) -0.005(2)
C83 0.059(3) 0.158(6) 0.035(2) 0.009(3) -0.0042(19) -0.003(3)
C84 0.0329(16) 0.0330(16) 0.0371(16) 0.0027(13) 0.0088(12) 0.0025(12)
C85 0.0331(16) 0.0471(19) 0.0356(17) -0.0039(14) 0.0024(13) 0.0044(14)
C86 0.039(2) 0.078(3) 0.051(2) 0.009(2) 0.0047(16) 0.0098(19)
C87 0.043(2) 0.108(4) 0.064(3) 0.019(3) -0.0012(19) 0.023(2)
C88 0.031(2) 0.122(4) 0.063(3) -0.009(3) -0.0005(18) 0.013(2)
C89 0.0336(19) 0.098(3) 0.049(2) -0.011(2) 0.0091(16) -0.007(2)
C90 0.0354(18) 0.065(2) 0.0403(18) -0.0025(17) 0.0066(14) -0.0044(16)
C91 0.0261(14) 0.0414(17) 0.0323(15) -0.0031(13) 0.0049(11) -0.0015(12)
C92 0.0300(15) 0.0445(18) 0.0334(16) 0.0001(14) 0.0047(12) -0.0012(13)
C93 0.0392(18) 0.057(2) 0.0361(17) 0.0027(16) 0.0103(14) -0.0028(16)
C94 0.043(2) 0.070(3) 0.0382(18) -0.0061(18) 0.0151(15) -0.0012(18)
C95 0.0423(19) 0.055(2) 0.047(2) -0.0143(18) 0.0140(15) 0.0019(16)
C96 0.0324(16) 0.0459(19) 0.0409(18) -0.0044(15) 0.0065(13) 0.0006(14)
C97 0.0442(19) 0.0441(19) 0.0364(17) 0.0059(15) 0.0132(14) 0.0020(15)
C98 0.053(2) 0.067(3) 0.046(2) 0.0117(19) 0.0123(17) 0.016(2)
C99 0.071(3) 0.049(2) 0.070(3) 0.001(2) 0.027(2) -0.007(2)
C100 0.063(2) 0.042(2) 0.052(2) -0.0056(17) 0.0181(18) 0.0064(18)
C101 0.089(4) 0.053(3) 0.072(3) -0.002(2) 0.001(3) 0.024(2)
C102 0.071(3) 0.047(2) 0.078(3) -0.010(2) 0.029(2) -0.006(2)
C103 0.0308(15) 0.0355(16) 0.0338(15) -0.0014(13) 0.0107(12) 0.0017(12)
C104 0.0364(16) 0.0382(17) 0.0398(17) 0.0025(14) 0.0125(13) 0.0032(13)
C105 0.051(2) 0.045(2) 0.0421(19) 0.0037(16) 0.0060(15) -0.0006(16)
C106 0.067(3) 0.049(2) 0.055(2) 0.0143(19) 0.001(2) 0.008(2)
C107 0.081(3) 0.040(2) 0.062(3) 0.0112(19) 0.011(2) 0.003(2)
C108 0.059(2) 0.041(2) 0.069(3) 0.0057(19) 0.015(2) -0.0082(18)
C109 0.0425(19) 0.043(2) 0.056(2) 0.0012(17) 0.0087(16) -0.0032(16)
C110 0.0418(18) 0.0393(17) 0.0350(16) -0.0043(14) 0.0053(13) -0.0037(14)
C111 0.0432(19) 0.049(2) 0.0420(19) -0.0066(16) 0.0010(14) -0.0051(16)
C112 0.048(2) 0.079(3) 0.057(2) -0.021(2) -0.0006(18) -0.016(2)
C113 0.068(3) 0.082(3) 0.065(3) -0.040(3) 0.007(2) -0.019(3)
C114 0.062(3) 0.067(3) 0.063(3) -0.028(2) 0.020(2) -0.008(2)
C115 0.047(2) 0.051(2) 0.0434(19) -0.0094(17) 0.0111(15) -0.0024(16)
C116 0.0372(19) 0.059(2) 0.059(2) -0.0120(19) -0.0034(16) -0.0010(17)
C117 0.052(3) 0.088(4) 0.076(3) 0.011(3) 0.001(2) 0.011(2)
C118 0.086(4) 0.121(5) 0.067(3) 0.021(3) 0.029(3) 0.045(4)
C119 0.046(2) 0.055(2) 0.056(2) -0.0157(19) 0.0147(17) 0.0025(17)
C120 0.056(2) 0.070(3) 0.068(3) -0.011(2) 0.017(2) 0.011(2)
C121 0.055(3) 0.072(3) 0.079(3) -0.007(3) 0.021(2) -0.005(2)
C122 0.0348(16) 0.0454(18) 0.0346(16) 0.0021(14) 0.0079(13) -0.0033(14)
C123 0.0308(16) 0.0501(19) 0.0332(16) -0.0013(14) 0.0073(12) -0.0050(14)
C124 0.0409(19) 0.056(2) 0.046(2) 0.0010(17) 0.0113(15) 0.0049(16)
C125 0.043(2) 0.073(3) 0.057(2) -0.001(2) 0.0189(17) 0.0088(19)
C126 0.044(2) 0.081(3) 0.045(2) -0.002(2) 0.0208(16) -0.007(2)
C127 0.049(2) 0.072(3) 0.0406(19) 0.0095(19) 0.0130(16) -0.0084(19)
C128 0.0402(19) 0.060(2) 0.048(2) 0.0076(18) 0.0141(15) 0.0000(17)
C129 0.0503(18) 0.0673(19) 0.0501(17) 0.0244(16) 0.0290(14) 0.0219(16)
C130 0.0814(11) 0.0817(11) 0.0642(10) 0.0215(9) 0.0256(9) 0.0232(10)
C131 0.0814(11) 0.0817(11) 0.0642(10) 0.0215(9) 0.0256(9) 0.0232(10)
C132 0.0814(11) 0.0817(11) 0.0642(10) 0.0215(9) 0.0256(9) 0.0232(10)
C133 0.0814(11) 0.0817(11) 0.0642(10) 0.0215(9) 0.0256(9) 0.0232(10)
C134 0.0814(11) 0.0817(11) 0.0642(10) 0.0215(9) 0.0256(9) 0.0232(10)
C135 0.0814(11) 0.0817(11) 0.0642(10) 0.0215(9) 0.0256(9) 0.0232(10)
C136 0.183(13) 0.084(8) 0.080(7) -0.001(5) 0.068(8) 0.011(7)
C137 0.144(9) 0.104(8) 0.074(5) -0.005(6) 0.040(6) 0.007(7)
C13A 0.183(13) 0.084(8) 0.080(7) -0.001(5) 0.068(8) 0.011(7)
C13B 0.144(9) 0.104(8) 0.074(5) -0.005(6) 0.040(6) 0.007(7)
C138 0.060(3) 0.087(3) 0.060(3) 0.001(3) -0.011(2) 0.000(3)
C139 0.135(6) 0.131(6) 0.126(6) -0.051(5) 0.054(5) -0.026(5)
C140 0.101(5) 0.125(6) 0.109(5) 0.003(4) 0.018(4) -0.037(4)

loop_
_atom_type_symbol
_atom_type_description
_atom_type_scat_dispersion_real
_atom_type_scat_dispersion_imag
_atom_type_scat_source
C C 0.0181 0.0091 'International Tables Vol C Tables 4.2.6.8 and 6.1.1.4'
H H 0.0000 0.0000 'International Tables Vol C Tables 4.2.6.8 and 6.1.1.4'
N N 0.0311 0.0180 'International Tables Vol C Tables 4.2.6.8 and 6.1.1.4'
O O 0.0492 0.0322 'International Tables Vol C Tables 4.2.6.8 and 6.1.1.4'
Yb Yb -7.2108 4.4329 'International Tables Vol C Tables 4.2.6.8 and 6.1.1.4'

loop_
_geom_angle_atom_site_label_1
_geom_angle_atom_site_label_2
_geom_angle_atom_site_label_3
_geom_angle
O2 Yb1 Yb2 47.22(5)
O2 Yb1 O3 82.11(8)
O2 Yb1 O4 71.47(7)
O2 Yb1 N3 108.89(8)
O2 Yb1 N4 123.81(8)
O2 Yb1 C39 94.44(8)
O2 Yb1 C58 97.57(8)
O2 Yb1 C77 81.23(9)
O3 Yb1 Yb2 118.28(5)
O3 Yb1 O4 95.06(7)
O3 Yb1 N3 57.07(8)
O3 Yb1 N4 87.48(8)
O3 Yb1 C39 28.10(8)
O3 Yb1 C58 90.46(8)
O3 Yb1 C77 163.16(9)
O4 Yb1 Yb2 43.68(5)
O4 Yb1 C39 123.01(8)
O4 Yb1 C58 27.46(7)
N3 Yb1 Yb2 153.91(6)
N3 Yb1 O4 150.87(8)
N3 Yb1 N4 110.69(9)
N3 Yb1 C39 29.05(9)
N3 Yb1 C58 132.97(9)
N3 Yb1 C77 131.88(10)
N4 Yb1 Yb2 94.01(6)
N4 Yb1 O4 54.64(7)
N4 Yb1 C39 101.41(9)
N4 Yb1 C58 27.22(8)
N8 Yb1 Yb2 79.70(7)
N8 Yb1 O2 105.01(9)
N8 Yb1 O3 158.03(8)
N8 Yb1 O4 106.91(8)
N8 Yb1 N3 101.13(9)
N8 Yb1 N4 104.64(9)
N8 Yb1 C39 129.96(9)
N8 Yb1 C58 108.77(9)
N8 Yb1 C77 33.46(10)
C39 Yb1 Yb2 139.84(6)
C39 Yb1 C58 113.78(9)
C58 Yb1 Yb2 68.90(6)
C77 Yb1 Yb2 46.47(7)
C77 Yb1 O4 77.25(9)
C77 Yb1 N4 99.73(9)
C77 Yb1 C39 156.96(10)
C77 Yb1 C58 89.25(9)
O1 Yb2 Yb1 118.30(5)
O1 Yb2 O2 93.77(7)
O1 Yb2 N1 56.68(8)
O1 Yb2 N2 87.63(8)
O1 Yb2 C1 28.02(9)
O1 Yb2 C20 89.33(8)
O1 Yb2 C77 163.21(9)
O2 Yb2 Yb1 43.53(5)
O2 Yb2 N2 54.63(7)
O2 Yb2 C1 121.42(8)
O2 Yb2 C20 27.47(7)
O4 Yb2 Yb1 47.65(5)
O4 Yb2 O1 83.00(7)
O4 Yb2 O2 71.69(7)
O4 Yb2 N1 111.82(8)
O4 Yb2 N2 124.65(8)
O4 Yb2 C1 96.27(8)
O4 Yb2 C20 98.00(8)
O4 Yb2 C77 80.46(9)
N1 Yb2 Yb1 158.10(7)
N1 Yb2 O2 148.07(8)
N1 Yb2 N2 107.45(9)
N1 Yb2 C1 28.79(9)
N1 Yb2 C20 129.26(9)
N2 Yb2 Yb1 93.02(6)
N2 Yb2 C1 100.15(9)
N2 Yb2 C20 27.23(8)
N9 Yb2 Yb1 79.64(7)
N9 Yb2 O1 157.72(9)
N9 Yb2 O2 108.51(8)
N9 Yb2 O4 103.12(9)
N9 Yb2 N1 101.61(9)
N9 Yb2 N2 105.44(9)
N9 Yb2 C1 129.91(10)
N9 Yb2 C20 110.61(9)
N9 Yb2 C77 33.35(10)
C1 Yb2 Yb1 141.25(7)
C1 Yb2 C20 111.73(9)
C20 Yb2 Yb1 68.47(6)
C77 Yb2 Yb1 46.57(8)
C77 Yb2 O2 78.35(9)
C77 Yb2 N1 133.37(10)
C77 Yb2 N2 99.42(9)
C77 Yb2 C1 158.11(10)
C77 Yb2 C20 90.15(9)
O5 Yb3 O6 131.86(8)
O5 Yb3 O7 131.50(8)
O5 Yb3 O8 122.86(9)
O5 Yb3 N5 55.67(8)
O5 Yb3 N6 92.18(9)
O5 Yb3 N7 78.75(9)
O5 Yb3 C84 27.57(9)
O5 Yb3 C103 113.68(9)
O5 Yb3 C122 105.41(9)
O6 Yb3 O7 88.87(8)
O6 Yb3 O8 82.61(9)
O6 Yb3 N5 91.60(8)
O6 Yb3 N6 57.39(8)
O6 Yb3 N7 144.86(9)
O6 Yb3 C84 111.42(9)
O6 Yb3 C103 28.28(9)
O6 Yb3 C122 116.59(9)
O7 Yb3 O8 81.02(9)
O7 Yb3 N5 166.37(9)
O7 Yb3 N6 90.70(9)
O7 Yb3 N7 56.19(9)
O7 Yb3 C84 158.51(9)
O7 Yb3 C103 90.20(8)
O7 Yb3 C122 27.85(9)
O8 Yb3 N5 85.54(9)
O8 Yb3 N6 139.39(9)
O8 Yb3 N7 94.29(10)
O8 Yb3 C84 107.70(9)
O8 Yb3 C103 110.71(9)
O8 Yb3 C122 87.87(10)
N5 Yb3 C84 28.40(9)
N5 Yb3 C103 96.65(8)
N5 Yb3 C122 149.93(10)
N6 Yb3 N5 101.01(9)
N6 Yb3 C84 94.40(9)
N6 Yb3 C103 29.11(9)
N6 Yb3 C122 103.01(10)
N7 Yb3 N5 123.18(9)
N7 Yb3 N6 113.84(10)
N7 Yb3 C84 102.90(9)
N7 Yb3 C103 134.76(10)
N7 Yb3 C122 28.36(10)
C103 Yb3 C84 104.29(9)
C103 Yb3 C122 113.09(9)
C122 Yb3 C84 131.01(10)
C1 O1 Yb2 96.10(18)
Yb1 O2 Yb2 89.25(7)
C20 O2 Yb1 150.11(19)
C20 O2 Yb2 95.15(16)
C39 O3 Yb1 95.56(18)
Yb2 O4 Yb1 88.67(7)
C58 O4 Yb1 94.39(16)
C58 O4 Yb2 152.10(19)
C84 O5 Yb3 100.67(19)
C103 O6 Yb3 96.66(18)
C122 O7 Yb3 95.35(19)
C141 O8 Yb3 127.2(4)
C141 O8 C144 96.1(6)
C144 O8 Yb3 121.4(4)
C14A O8 Yb3 127.6(4)
C14A O8 C14D 107.8(5)
C14D O8 Yb3 123.4(4)
C1 N1 Yb2 90.89(19)
C1 N1 C8 127.1(3)
C8 N1 Yb2 141.1(2)
C20 N2 Yb2 95.06(18)
C20 N2 C27 122.7(3)
C27 N2 Yb2 140.76(19)
C39 N3 Yb1 90.97(17)
C39 N3 C46 125.3(3)
C46 N3 Yb1 143.5(2)
C58 N4 Yb1 95.67(18)
C58 N4 C65 126.0(3)
C65 N4 Yb1 137.35(19)
C84 N5 Yb3 85.68(18)
C84 N5 C91 121.0(3)
C91 N5 Yb3 153.3(2)
C103 N6 Yb3 89.47(19)
C103 N6 C110 122.4(3)
C110 N6 Yb3 146.4(2)
C122 N7 Yb3 93.3(2)
C122 N7 C129 125.8(3)
C129 N7 Yb3 140.1(2)
C77 N8 Yb1 78.74(17)
C77 N8 C78 125.9(3)
C78 N8 Yb1 155.3(2)
C77 N9 Yb2 78.76(17)
C77 N9 C81 125.7(3)
C81 N9 Yb2 155.2(2)
O1 C1 Yb2 55.88(14)
O1 C1 N1 115.8(3)
O1 C1 C2 115.8(3)
N1 C1 Yb2 60.33(16)
N1 C1 C2 128.4(3)
C2 C1 Yb2 169.0(2)
C3 C2 C1 116.6(3)
C7 C2 C1 125.0(3)
C7 C2 C3 118.3(3)
C2 C3 H3 119.0
C2 C3 C4 121.9(4)
C4 C3 H3 119.0
C3 C4 H4 120.7
C5 C4 C3 118.5(4)
C5 C4 H4 120.7
C4 C5 H5 119.7
C6 C5 C4 120.6(4)
C6 C5 H5 119.7
C5 C6 H6 119.5
C5 C6 C7 121.0(4)
C7 C6 H6 119.5
C2 C7 C6 119.7(4)
C2 C7 H7 120.2
C6 C7 H7 120.2
C9 C8 N1 118.6(3)
C9 C8 C13 121.2(3)
C13 C8 N1 120.0(3)
C8 C9 C14 121.4(3)
C10 C9 C8 118.5(4)
C10 C9 C14 120.0(4)
C9 C10 H10 119.4
C11 C10 C9 121.2(4)
C11 C10 H10 119.4
C10 C11 H11 120.1
C12 C11 C10 119.8(4)
C12 C11 H11 120.1
C11 C12 H12 119.1
C11 C12 C13 121.8(4)
C13 C12 H12 119.1
C8 C13 C17 122.2(3)
C12 C13 C8 117.5(4)
C12 C13 C17 120.3(4)
C9 C14 H14 111.3
C9 C14 H14A 104.3
C9 C14 C15 106.3(8)
C9 C14 C16 107.9(6)
C15 C14 H14 111.3
C16 C14 H14 111.3
C16 C14 C15 108.6(8)
C15A C14 C9 115.6(7)
C15A C14 H14A 104.3
C15A C14 C16A 105.3(10)
C16A C14 C9 121.1(10)
C16A C14 H14A 104.3
C14 C15 H15A 109.5
C14 C15 H15B 109.5
C14 C15 H15C 109.5
H15A C15 H15B 109.5
H15A C15 H15C 109.5
H15B C15 H15C 109.5
C14 C16 H16A 109.5
C14 C16 H16B 109.5
C14 C16 H16C 109.5
H16A C16 H16B 109.5
H16A C16 H16C 109.5
H16B C16 H16C 109.5
C14 C15A H15D 109.5
C14 C15A H15E 109.5
C14 C15A H15F 109.5
H15D C15A H15E 109.5
H15D C15A H15F 109.5
H15E C15A H15F 109.5
C14 C16A H16D 109.5
C14 C16A H16E 109.5
C14 C16A H16F 109.5
H16D C16A H16E 109.5
H16D C16A H16F 109.5
H16E C16A H16F 109.5
C13 C17 H17 106.9
C18 C17 C13 111.9(4)
C18 C17 H17 106.9
C18 C17 C19 110.4(4)
C19 C17 C13 113.4(4)
C19 C17 H17 106.9
C17 C18 H18A 109.5
C17 C18 H18B 109.5
C17 C18 H18C 109.5
H18A C18 H18B 109.5
H18A C18 H18C 109.5
H18B C18 H18C 109.5
C17 C19 H19A 109.5
C17 C19 H19B 109.5
C17 C19 H19C 109.5
H19A C19 H19B 109.5
H19A C19 H19C 109.5
H19B C19 H19C 109.5
O2 C20 Yb2 57.38(14)
O2 C20 C21 115.9(3)
N2 C20 Yb2 57.71(15)
N2 C20 O2 114.9(3)
N2 C20 C21 129.2(3)
C21 C20 Yb2 170.6(2)
C22 C21 C20 124.0(3)
C22 C21 C26 118.8(3)
C26 C21 C20 117.2(3)
C21 C22 H22 120.1
C21 C22 C23 119.9(4)
C23 C22 H22 120.1
C22 C23 H23 119.7
C24 C23 C22 120.5(4)
C24 C23 H23 119.7
C23 C24 H24 120.1
C23 C24 C25 119.9(4)
C25 C24 H24 120.1
C24 C25 H25 119.8
C24 C25 C26 120.3(4)
C26 C25 H25 119.8
C21 C26 H26 119.7
C25 C26 C21 120.6(4)
C25 C26 H26 119.7
C28 C27 N2 120.8(3)
C28 C27 C32 121.2(3)
C32 C27 N2 117.9(3)
C27 C28 C33 122.6(3)
C29 C28 C27 117.8(3)
C29 C28 C33 119.5(3)
C28 C29 H29 119.3
C30 C29 C28 121.4(4)
C30 C29 H29 119.3
C29 C30 H30 120.0
C29 C30 C31 120.1(4)
C31 C30 H30 120.0
C30 C31 H31 119.3
C30 C31 C32 121.5(4)
C32 C31 H31 119.3
C27 C32 C36 120.9(3)
C31 C32 C27 117.9(3)
C31 C32 C36 121.1(3)
C28 C33 H33 108.0
C28 C33 C34 112.1(3)
C28 C33 C35 111.4(3)
C34 C33 H33 108.0
C35 C33 H33 108.0
C35 C33 C34 109.3(3)
C33 C34 H34A 109.5
C33 C34 H34B 109.5
C33 C34 H34C 109.5
H34A C34 H34B 109.5
H34A C34 H34C 109.5
H34B C34 H34C 109.5
C33 C35 H35A 109.5
C33 C35 H35B 109.5
C33 C35 H35C 109.5
H35A C35 H35B 109.5
H35A C35 H35C 109.5
H35B C35 H35C 109.5
C32 C36 H36 107.2
C37 C36 C32 113.9(4)
C37 C36 H36 107.2
C38 C36 C32 111.5(4)
C38 C36 H36 107.2
C38 C36 C37 109.5(4)
C36 C37 H37A 109.5
C36 C37 H37B 109.5
C36 C37 H37C 109.5
H37A C37 H37B 109.5
H37A C37 H37C 109.5
H37B C37 H37C 109.5
C36 C38 H38A 109.5
C36 C38 H38B 109.5
C36 C38 H38C 109.5
H38A C38 H38B 109.5
H38A C38 H38C 109.5
H38B C38 H38C 109.5
O3 C39 Yb1 56.34(15)
O3 C39 N3 116.1(3)
O3 C39 C40 115.9(3)
N3 C39 Yb1 59.97(15)
N3 C39 C40 128.0(3)
C40 C39 Yb1 169.6(2)
C41 C40 C39 125.2(3)
C41 C40 C45 118.3(3)
C45 C40 C39 116.5(3)
C40 C41 H41 119.8
C40 C41 C42 120.4(4)
C42 C41 H41 119.8
C41 C42 H42 119.8
C43 C42 C41 120.3(4)
C43 C42 H42 119.8
C42 C43 H43 120.1
C44 C43 C42 119.9(4)
C44 C43 H43 120.1
C43 C44 H44 119.9
C43 C44 C45 120.1(4)
C45 C44 H44 119.9
C40 C45 H45 119.5
C44 C45 C40 121.0(3)
C44 C45 H45 119.5
C47 C46 N3 118.0(3)
C51 C46 N3 120.3(3)
C51 C46 C47 121.6(3)
C46 C47 C52 120.5(3)
C48 C47 C46 118.1(3)
C48 C47 C52 121.4(3)
C47 C48 H48 119.5
C49 C48 C47 121.1(3)
C49 C48 H48 119.5
C48 C49 H49 120.2
C50 C49 C48 119.6(3)
C50 C49 H49 120.2
C49 C50 H50 118.9
C49 C50 C51 122.2(4)
C51 C50 H50 118.9
C46 C51 C55 122.0(3)
C50 C51 C46 117.3(3)
C50 C51 C55 120.7(3)
C47 C52 H52 107.5
C47 C52 C53 114.3(3)
C53 C52 H52 107.5
C54 C52 C47 110.8(3)
C54 C52 H52 107.5
C54 C52 C53 109.0(3)
C52 C53 H53A 109.5
C52 C53 H53B 109.5
C52 C53 H53C 109.5
H53A C53 H53B 109.5
H53A C53 H53C 109.5
H53B C53 H53C 109.5
C52 C54 H54A 109.5
C52 C54 H54B 109.5
C52 C54 H54C 109.5
H54A C54 H54B 109.5
H54A C54 H54C 109.5
H54B C54 H54C 109.5
C51 C55 H55 108.2
C51 C55 H55A 106.5
C51 C55 C56 108.6(7)
C51 C55 C57 114.1(7)
C51 C55 C56A 114.6(15)
C51 C55 C57A 112.0(13)
C56 C55 H55 108.2
C56 C55 C57 109.5(7)
C57 C55 H55 108.2
C56A C55 H55A 106.5
C56A C55 C57A 110.2(14)
C57A C55 H55A 106.5
C55 C56 H56A 109.5
C55 C56 H56B 109.5
C55 C56 H56C 109.5
H56A C56 H56B 109.5
H56A C56 H56C 109.5
H56B C56 H56C 109.5
C55 C57 H57A 109.5
C55 C57 H57B 109.5
C55 C57 H57C 109.5
H57A C57 H57B 109.5
H57A C57 H57C 109.5
H57B C57 H57C 109.5
C55 C56A H56D 109.5
C55 C56A H56E 109.5
C55 C56A H56F 109.5
H56D C56A H56E 109.5
H56D C56A H56F 109.5
H56E C56A H56F 109.5
C55 C57A H57D 109.5
C55 C57A H57E 109.5
C55 C57A H57F 109.5
H57D C57A H57E 109.5
H57D C57A H57F 109.5
H57E C57A H57F 109.5
O4 C58 Yb1 58.15(14)
O4 C58 C59 115.4(2)
N4 C58 Yb1 57.12(15)
N4 C58 O4 115.2(2)
N4 C58 C59 129.4(3)
C59 C58 Yb1 172.5(2)
C60 C59 C58 123.6(3)
C64 C59 C58 117.9(3)
C64 C59 C60 118.5(3)
C59 C60 H60 119.7
C61 C60 C59 120.7(3)
C61 C60 H60 119.7
C60 C61 H61 120.0
C60 C61 C62 120.0(3)
C62 C61 H61 120.0
C61 C62 H62 119.9
C63 C62 C61 120.2(3)
C63 C62 H62 119.9
C62 C63 H63 120.0
C62 C63 C64 120.0(3)
C64 C63 H63 120.0
C59 C64 C63 120.6(3)
C59 C64 H64 119.7
C63 C64 H64 119.7
C66 C65 N4 120.8(3)
C66 C65 C70 121.1(3)
C70 C65 N4 117.8(3)
C65 C66 C71 123.3(3)
C67 C66 C65 118.3(3)
C67 C66 C71 118.5(3)
C66 C67 H67 119.4
C68 C67 C66 121.2(4)
C68 C67 H67 119.4
C67 C68 H68 120.1
C69 C68 C67 119.8(3)
C69 C68 H68 120.1
C68 C69 H69 119.1
C68 C69 C70 121.8(4)
C70 C69 H69 119.1
C65 C70 C74 120.8(3)
C69 C70 C65 117.9(3)
C69 C70 C74 121.3(3)
C66 C71 H71 108.0
C66 C71 C72 110.6(3)
C66 C71 C73 112.7(3)
C72 C71 H71 108.0
C73 C71 H71 108.0
C73 C71 C72 109.5(3)
C71 C72 H72A 109.5
C71 C72 H72B 109.5
C71 C72 H72C 109.5
H72A C72 H72B 109.5
H72A C72 H72C 109.5
H72B C72 H72C 109.5
C71 C73 H73A 109.5
C71 C73 H73B 109.5
C71 C73 H73C 109.5
H73A C73 H73B 109.5
H73A C73 H73C 109.5
H73B C73 H73C 109.5
C70 C74 H74 107.2
C75 C74 C70 113.1(4)
C75 C74 H74 107.2
C76 C74 C70 112.1(4)
C76 C74 H74 107.2
C76 C74 C75 109.8(4)
C74 C75 H75A 109.5
C74 C75 H75B 109.5
C74 C75 H75C 109.5
H75A C75 H75B 109.5
H75A C75 H75C 109.5
H75B C75 H75C 109.5
C74 C76 H76A 109.5
C74 C76 H76B 109.5
C74 C76 H76C 109.5
H76A C76 H76B 109.5
H76A C76 H76C 109.5
H76B C76 H76C 109.5
Yb2 C77 Yb1 86.95(10)
N8 C77 Yb1 67.79(17)
N8 C77 Yb2 153.5(2)
N9 C77 Yb1 153.3(2)
N9 C77 Yb2 67.89(17)
N9 C77 N8 138.2(3)
N8 C78 H78 109.3
N8 C78 C79 108.3(3)
N8 C78 C80 110.3(3)
C79 C78 H78 109.3
C79 C78 C80 110.4(3)
C80 C78 H78 109.3
C78 C79 H79A 109.5
C78 C79 H79B 109.5
C78 C79 H79C 109.5
H79A C79 H79B 109.5
H79A C79 H79C 109.5
H79B C79 H79C 109.5
C78 C80 H80A 109.5
C78 C80 H80B 109.5
C78 C80 H80C 109.5
H80A C80 H80B 109.5
H80A C80 H80C 109.5
H80B C80 H80C 109.5
N9 C81 H81 108.9
N9 C81 C82 110.4(3)
N9 C81 C83 108.5(3)
C82 C81 H81 108.9
C83 C81 H81 108.9
C83 C81 C82 111.3(4)
C81 C82 H82A 109.5
C81 C82 H82B 109.5
C81 C82 H82C 109.5
H82A C82 H82B 109.5
H82A C82 H82C 109.5
H82B C82 H82C 109.5
C81 C83 H83A 109.5
C81 C83 H83B 109.5
C81 C83 H83C 109.5
H83A C83 H83B 109.5
H83A C83 H83C 109.5
H83B C83 H83C 109.5
O5 C84 Yb3 51.76(15)
O5 C84 N5 116.8(3)
O5 C84 C85 115.4(3)
N5 C84 Yb3 65.92(17)
N5 C84 C85 127.8(3)
C85 C84 Yb3 163.1(2)
C86 C85 C84 116.9(3)
C90 C85 C84 123.8(3)
C90 C85 C86 119.2(3)
C85 C86 H86 120.0
C87 C86 C85 120.1(4)
C87 C86 H86 120.0
C86 C87 H87 119.9
C88 C87 C86 120.2(4)
C88 C87 H87 119.9
C87 C88 H88 119.9
C87 C88 C89 120.1(4)
C89 C88 H88 119.9
C88 C89 H89 119.8
C88 C89 C90 120.5(4)
C90 C89 H89 119.8
C85 C90 C89 119.8(4)
C85 C90 H90 120.1
C89 C90 H90 120.1
C92 C91 N5 119.2(3)
C96 C91 N5 120.9(3)
C96 C91 C92 119.8(3)
C91 C92 C97 122.5(3)
C93 C92 C91 118.6(3)
C93 C92 C97 118.9(3)
C92 C93 H93 119.2
C94 C93 C92 121.7(3)
C94 C93 H93 119.2
C93 C94 H94 120.3
C95 C94 C93 119.4(3)
C95 C94 H94 120.3
C94 C95 H95 119.3
C94 C95 C96 121.3(3)
C96 C95 H95 119.3
C91 C96 C100 123.4(3)
C95 C96 C91 119.0(3)
C95 C96 C100 117.6(3)
C92 C97 H97 107.8
C92 C97 C98 109.5(3)
C92 C97 C99 113.8(3)
C98 C97 H97 107.8
C99 C97 H97 107.8
C99 C97 C98 110.0(3)
C97 C98 H98A 109.5
C97 C98 H98B 109.5
C97 C98 H98C 109.5
H98A C98 H98B 109.5
H98A C98 H98C 109.5
H98B C98 H98C 109.5
C97 C99 H99A 109.5
C97 C99 H99B 109.5
C97 C99 H99C 109.5
H99A C99 H99B 109.5
H99A C99 H99C 109.5
H99B C99 H99C 109.5
C96 C100 H100 108.2
C96 C100 C101 112.0(4)
C96 C100 C102 111.1(3)
C101 C100 H100 108.2
C101 C100 C102 109.0(3)
C102 C100 H100 108.2
C100 C101 H10A 109.5
C100 C101 H10B 109.5
C100 C101 H10C 109.5
H10A C101 H10B 109.5
H10A C101 H10C 109.5
H10B C101 H10C 109.5
C100 C102 H10D 109.5
C100 C102 H10E 109.5
C100 C102 H10F 109.5
H10D C102 H10E 109.5
H10D C102 H10F 109.5
H10E C102 H10F 109.5
O6 C103 Yb3 55.06(15)
O6 C103 N6 116.5(3)
O6 C103 C104 116.4(3)
N6 C103 Yb3 61.42(17)
N6 C103 C104 127.1(3)
C104 C103 Yb3 171.2(2)
C105 C104 C103 117.4(3)
C105 C104 C109 118.9(3)
C109 C104 C103 123.7(3)
C104 C105 H105 119.8
C106 C105 C104 120.5(4)
C106 C105 H105 119.8
C105 C106 H106 119.8
C107 C106 C105 120.4(4)
C107 C106 H106 119.8
C106 C107 H107 120.3
C108 C107 C106 119.4(4)
C108 C107 H107 120.3
C107 C108 H108 119.6
C107 C108 C109 120.7(4)
C109 C108 H108 119.6
C104 C109 H109 120.0
C108 C109 C104 120.1(4)
C108 C109 H109 120.0
C111 C110 N6 119.5(3)
C115 C110 N6 119.9(3)
C115 C110 C111 120.5(3)
C110 C111 C116 121.5(3)
C112 C111 C110 118.0(4)
C112 C111 C116 120.4(3)
C111 C112 H112 119.1
C113 C112 C111 121.7(4)
C113 C112 H112 119.1
C112 C113 H113 120.1
C112 C113 C114 119.8(4)
C114 C113 H113 120.1
C113 C114 H114 119.2
C113 C114 C115 121.5(4)
C115 C114 H114 119.2
C110 C115 C119 122.8(3)
C114 C115 C110 118.2(4)
C114 C115 C119 118.9(3)
C111 C116 H116 107.0
C111 C116 C117 114.1(4)
C117 C116 H116 107.0
C118 C116 C111 111.6(4)
C118 C116 H116 107.0
C118 C116 C117 109.8(4)
C116 C117 H11A 109.5
C116 C117 H11B 109.5
C116 C117 H11C 109.5
H11A C117 H11B 109.5
H11A C117 H11C 109.5
H11B C117 H11C 109.5
C116 C118 H11D 109.5
C116 C118 H11E 109.5
C116 C118 H11F 109.5
H11D C118 H11E 109.5
H11D C118 H11F 109.5
H11E C118 H11F 109.5
C115 C119 H119 107.8
C115 C119 C120 112.3(4)
C115 C119 C121 110.9(4)
C120 C119 H119 107.8
C121 C119 H119 107.8
C121 C119 C120 110.0(3)
C119 C120 H12A 109.5
C119 C120 H12B 109.5
C119 C120 H12C 109.5
H12A C120 H12B 109.5
H12A C120 H12C 109.5
H12B C120 H12C 109.5
C119 C121 H12D 109.5
C119 C121 H12E 109.5
C119 C121 H12F 109.5
H12D C121 H12E 109.5
H12D C121 H12F 109.5
H12E C121 H12F 109.5
O7 C122 Yb3 56.80(15)
O7 C122 N7 115.1(3)
O7 C122 C123 117.3(3)
N7 C122 Yb3 58.35(17)
N7 C122 C123 127.6(3)
C123 C122 Yb3 173.8(3)
C124 C123 C122 117.6(3)
C124 C123 C128 118.3(3)
C128 C123 C122 124.1(3)
C123 C124 H124 119.5
C125 C124 C123 121.0(4)
C125 C124 H124 119.5
C124 C125 H125 119.8
C126 C125 C124 120.5(4)
C126 C125 H125 119.8
C125 C126 H126 120.1
C127 C126 C125 119.7(3)
C127 C126 H126 120.1
C126 C127 H127 119.7
C126 C127 C128 120.6(4)
C128 C127 H127 119.7
C123 C128 H128 120.1
C127 C128 C123 119.9(4)
C127 C128 H128 120.1
C130 C129 N7 118.9(4)
C130 C129 C134 121.1(4)
C134 C129 N7 119.9(4)
C129 C130 C135 119.2(4)
C131 C130 C129 118.1(5)
C131 C130 C135 122.7(5)
C130 C131 H131 119.9
C132 C131 C130 120.1(5)
C132 C131 H131 119.9
C131 C132 H132 118.9
C131 C132 C133 122.2(5)
C133 C132 H132 118.9
C132 C133 H133 120.1
C132 C133 C134 119.7(5)
C134 C133 H133 120.1
C129 C134 C138 122.0(4)
C133 C134 C129 118.7(5)
C133 C134 C138 119.3(5)
C130 C135 C136 100.1(7)
C130 C135 C137 115.7(6)
C137 C135 C136 99.2(9)
C13A C135 C130 118.0(8)
C13B C135 C130 120.5(6)
C13B C135 C13A 121.0(10)
C135 C136 H13A 109.5
C135 C136 H13B 109.5
C135 C136 H13C 109.5
H13A C136 H13B 109.5
H13A C136 H13C 109.5
H13B C136 H13C 109.5
C135 C137 H13D 109.5
C135 C137 H13E 109.5
C135 C137 H13F 109.5
H13D C137 H13E 109.5
H13D C137 H13F 109.5
H13E C137 H13F 109.5
C135 C13A H13G 109.5
C135 C13A H13H 109.5
C135 C13A H13I 109.5
H13G C13A H13H 109.5
H13G C13A H13I 109.5
H13H C13A H13I 109.5
C135 C13B H13J 109.5
C135 C13B H13K 109.5
C135 C13B H13L 109.5
H13J C13B H13K 109.5
H13J C13B H13L 109.5
H13K C13B H13L 109.5
C134 C138 H138 106.5
C139 C138 C134 112.6(5)
C139 C138 H138 106.5
C139 C138 C140 112.4(5)
C140 C138 C134 111.8(5)
C140 C138 H138 106.5
C138 C139 H13M 109.5
C138 C139 H13N 109.5
C138 C139 H13O 109.5
H13M C139 H13N 109.5
H13M C139 H13O 109.5
H13N C139 H13O 109.5
C138 C140 H14B 109.5
C138 C140 H14C 109.5
C138 C140 H14D 109.5
H14B C140 H14C 109.5
H14B C140 H14D 109.5
H14C C140 H14D 109.5
O8 C141 H14E 110.6
O8 C141 H14F 110.6
O8 C141 C142 105.8(7)
H14E C141 H14F 108.7
C142 C141 H14E 110.6
C142 C141 H14F 110.6
C141 C142 H14G 112.3
C141 C142 H14H 112.3
C141 C142 C143 97.1(8)
H14G C142 H14H 109.9
C143 C142 H14G 112.3
C143 C142 H14H 112.3
C142 C143 H14I 110.5
C142 C143 H14J 110.5
H14I C143 H14J 108.7
C144 C143 C142 106.3(7)
C144 C143 H14I 110.5
C144 C143 H14J 110.5
O8 C144 H14K 110.1
O8 C144 H14L 110.1
C143 C144 O8 108.2(6)
C143 C144 H14K 110.1
C143 C144 H14L 110.1
H14K C144 H14L 108.4
O8 C14A H14M 111.1
O8 C14A H14N 111.1
O8 C14A C14B 103.2(8)
H14M C14A H14N 109.1
C14B C14A H14M 111.1
C14B C14A H14N 111.1
C14A C14B H14O 109.5
C14A C14B H14P 109.5
H14O C14B H14P 108.1
C14C C14B C14A 110.6(13)
C14C C14B H14O 109.5
C14C C14B H14P 109.5
C14B C14C H14Q 109.6
C14B C14C H14R 109.6
C14B C14C C14D 110.1(13)
H14Q C14C H14R 108.2
C14D C14C H14Q 109.6
C14D C14C H14R 109.6
O8 C14D H14S 110.6
O8 C14D H14T 110.6
C14C C14D O8 105.5(9)
C14C C14D H14S 110.6
C14C C14D H14T 110.6
H14S C14D H14T 108.8
H15G C151 H15H 109.5
H15G C151 H15I 109.5
H15H C151 H15I 109.5
C145 C151 H15G 109.5
C145 C151 H15H 109.5
C145 C151 H15I 109.5
C14F C14E H14U 120.0
C14F C14E C14J 120.0
C14J C14E H14U 120.0
C14E C14F H14V 120.0
C14G C14F C14E 120.0
C14G C14F H14V 120.0
C14F C14G H14W 120.0
C14F C14G C14H 120.0
C14H C14G H14W 120.0
C14G C14H H14X 120.0
C14I C14H C14G 120.0
C14I C14H H14X 120.0
C14H C14I H14Y 120.0
C14H C14I C14J 120.0
C14J C14I H14Y 120.0
C14E C14J C14K 129(3)
C14I C14J C14E 120.0
C14I C14J C14K 111(3)
C14J C14K H14Z 109.5
C14J C14K H 109.5
C14J C14K HA 109.5
H14Z C14K H 109.5
H14Z C14K HA 109.5
H C14K HA 109.5
C146 C145 C151 115.5(12)
C146 C145 C150 120.0
C150 C145 C151 124.4(12)
C145 C146 H146 120.0
C147 C146 C145 120.0
C147 C146 H146 120.0
C146 C147 H147 120.0
C146 C147 C148 120.0
C148 C147 H147 120.0
C147 C148 H148 120.0
C149 C148 C147 120.0
C149 C148 H148 120.0
C148 C149 H149 120.0
C148 C149 C150 120.0
C150 C149 H149 120.0
C145 C150 H150 120.0
C149 C150 C145 120.0
C149 C150 H150 120.0

loop_
_geom_bond_atom_site_label_1
_geom_bond_atom_site_label_2
_geom_bond_distance
Yb1 Yb2 3.2583(2)
Yb1 O2 2.244(2)
Yb1 O3 2.283(2)
Yb1 O4 2.409(2)
Yb1 N3 2.364(2)
Yb1 N4 2.386(2)
Yb1 N8 2.237(3)
Yb1 C39 2.730(3)
Yb1 C58 2.827(3)
Yb1 C77 2.370(3)
Yb2 O1 2.274(2)
Yb2 O2 2.392(2)
Yb2 O4 2.251(2)
Yb2 N1 2.373(3)
Yb2 N2 2.400(3)
Yb2 N9 2.235(3)
Yb2 C1 2.731(3)
Yb2 C20 2.828(3)
Yb2 C77 2.366(3)
Yb3 O5 2.202(2)
Yb3 O6 2.237(2)
Yb3 O7 2.307(2)
Yb3 O8 2.317(2)
Yb3 N5 2.523(3)
Yb3 N6 2.380(3)
Yb3 N7 2.341(3)
Yb3 C84 2.756(3)
Yb3 C103 2.711(3)
Yb3 C122 2.745(3)
O1 C1 1.290(4)
O2 C20 1.310(3)
O3 C39 1.292(4)
O4 C58 1.308(3)
O5 C84 1.298(4)
O6 C103 1.293(4)
O7 C122 1.288(4)
O8 C141 1.447(9)
O8 C144 1.480(8)
O8 C14A 1.461(9)
O8 C14D 1.508(10)
N1 C1 1.315(4)
N1 C8 1.427(4)
N2 C20 1.299(4)
N2 C27 1.435(4)
N3 C39 1.326(4)
N3 C46 1.424(4)
N4 C58 1.299(4)
N4 C65 1.435(4)
N5 C84 1.314(4)
N5 C91 1.438(4)
N6 C103 1.319(4)
N6 C110 1.425(4)
N7 C122 1.306(4)
N7 C129 1.428(5)
N8 C77 1.332(4)
N8 C78 1.478(4)
N9 C77 1.326(4)
N9 C81 1.479(4)
C1 C2 1.500(4)
C2 C3 1.384(5)
C2 C7 1.381(5)
C3 H3 0.9300
C3 C4 1.394(5)
C4 H4 0.9300
C4 C5 1.371(7)
C5 H5 0.9300
C5 C6 1.359(7)
C6 H6 0.9300
C6 C7 1.398(6)
C7 H7 0.9300
C8 C9 1.398(5)
C8 C13 1.404(5)
C9 C10 1.382(6)
C9 C14 1.528(6)
C10 H10 0.9300
C10 C11 1.376(7)
C11 H11 0.9300
C11 C12 1.367(7)
C12 H12 0.9300
C12 C13 1.393(5)
C13 C17 1.516(5)
C14 H14 0.9800
C14 H14A 0.9800
C14 C15 1.71(2)
C14 C16 1.623(14)
C14 C15A 1.368(13)
C14 C16A 1.450(17)
C15 H15A 0.9600
C15 H15B 0.9600
C15 H15C 0.9600
C16 H16A 0.9600
C16 H16B 0.9600
C16 H16C 0.9600
C15A H15D 0.9600
C15A H15E 0.9600
C15A H15F 0.9600
C16A H16D 0.9600
C16A H16E 0.9600
C16A H16F 0.9600
C17 H17 0.9800
C17 C18 1.505(6)
C17 C19 1.514(6)
C18 H18A 0.9600
C18 H18B 0.9600
C18 H18C 0.9600
C19 H19A 0.9600
C19 H19B 0.9600
C19 H19C 0.9600
C20 C21 1.497(4)
C21 C22 1.387(5)
C21 C26 1.389(5)
C22 H22 0.9300
C22 C23 1.391(5)
C23 H23 0.9300
C23 C24 1.369(6)
C24 H24 0.9300
C24 C25 1.372(6)
C25 H25 0.9300
C25 C26 1.377(5)
C26 H26 0.9300
C27 C28 1.400(4)
C27 C32 1.411(5)
C28 C29 1.396(5)
C28 C33 1.517(5)
C29 H29 0.9300
C29 C30 1.371(6)
C30 H30 0.9300
C30 C31 1.373(6)
C31 H31 0.9300
C31 C32 1.385(5)
C32 C36 1.530(5)
C33 H33 0.9800
C33 C34 1.530(5)
C33 C35 1.530(5)
C34 H34A 0.9600
C34 H34B 0.9600
C34 H34C 0.9600
C35 H35A 0.9600
C35 H35B 0.9600
C35 H35C 0.9600
C36 H36 0.9800
C36 C37 1.517(6)
C36 C38 1.488(7)
C37 H37A 0.9600
C37 H37B 0.9600
C37 H37C 0.9600
C38 H38A 0.9600
C38 H38B 0.9600
C38 H38C 0.9600
C39 C40 1.500(4)
C40 C41 1.385(5)
C40 C45 1.393(5)
C41 H41 0.9300
C41 C42 1.395(5)
C42 H42 0.9300
C42 C43 1.374(6)
C43 H43 0.9300
C43 C44 1.372(6)
C44 H44 0.9300
C44 C45 1.384(5)
C45 H45 0.9300
C46 C47 1.407(5)
C46 C51 1.402(5)
C47 C48 1.395(5)
C47 C52 1.519(5)
C48 H48 0.9300
C48 C49 1.382(6)
C49 H49 0.9300
C49 C50 1.374(6)
C50 H50 0.9300
C50 C51 1.396(5)
C51 C55 1.513(5)
C52 H52 0.9800
C52 C53 1.528(5)
C52 C54 1.518(6)
C53 H53A 0.9600
C53 H53B 0.9600
C53 H53C 0.9600
C54 H54A 0.9600
C54 H54B 0.9600
C54 H54C 0.9600
C55 H55 0.9800
C55 H55A 0.9800
C55 C56 1.525(17)
C55 C57 1.530(13)
C55 C56A 1.53(4)
C55 C57A 1.55(3)
C56 H56A 0.9600
C56 H56B 0.9600
C56 H56C 0.9600
C57 H57A 0.9600
C57 H57B 0.9600
C57 H57C 0.9600
C56A H56D 0.9600
C56A H56E 0.9600
C56A H56F 0.9600
C57A H57D 0.9600
C57A H57E 0.9600
C57A H57F 0.9600
C58 C59 1.496(4)
C59 C60 1.399(5)
C59 C64 1.390(4)
C60 H60 0.9300
C60 C61 1.382(5)
C61 H61 0.9300
C61 C62 1.387(5)
C62 H62 0.9300
C62 C63 1.372(6)
C63 H63 0.9300
C63 C64 1.395(5)
C64 H64 0.9300
C65 C66 1.398(5)
C65 C70 1.414(5)
C66 C67 1.395(5)
C66 C71 1.518(5)
C67 H67 0.9300
C67 C68 1.384(6)
C68 H68 0.9300
C68 C69 1.371(6)
C69 H69 0.9300
C69 C70 1.388(5)
C70 C74 1.520(5)
C71 H71 0.9800
C71 C72 1.532(5)
C71 C73 1.524(6)
C72 H72A 0.9600
C72 H72B 0.9600
C72 H72C 0.9600
C73 H73A 0.9600
C73 H73B 0.9600
C73 H73C 0.9600
C74 H74 0.9800
C74 C75 1.518(6)
C74 C76 1.503(7)
C75 H75A 0.9600
C75 H75B 0.9600
C75 H75C 0.9600
C76 H76A 0.9600
C76 H76B 0.9600
C76 H76C 0.9600
C78 H78 0.9800
C78 C79 1.516(5)
C78 C80 1.526(5)
C79 H79A 0.9600
C79 H79B 0.9600
C79 H79C 0.9600
C80 H80A 0.9600
C80 H80B 0.9600
C80 H80C 0.9600
C81 H81 0.9800
C81 C82 1.520(6)
C81 C83 1.520(6)
C82 H82A 0.9600
C82 H82B 0.9600
C82 H82C 0.9600
C83 H83A 0.9600
C83 H83B 0.9600
C83 H83C 0.9600
C84 C85 1.492(4)
C85 C86 1.395(5)
C85 C90 1.388(5)
C86 H86 0.9300
C86 C87 1.388(6)
C87 H87 0.9300
C87 C88 1.371(7)
C88 H88 0.9300
C88 C89 1.373(7)
C89 H89 0.9300
C89 C90 1.391(5)
C90 H90 0.9300
C91 C92 1.411(5)
C91 C96 1.410(5)
C92 C93 1.396(4)
C92 C97 1.510(5)
C93 H93 0.9300
C93 C94 1.384(5)
C94 H94 0.9300
C94 C95 1.374(6)
C95 H95 0.9300
C95 C96 1.401(5)
C96 C100 1.513(5)
C97 H97 0.9800
C97 C98 1.528(5)
C97 C99 1.521(5)
C98 H98A 0.9600
C98 H98B 0.9600
C98 H98C 0.9600
C99 H99A 0.9600
C99 H99B 0.9600
C99 H99C 0.9600
C100 H100 0.9800
C100 C101 1.526(6)
C100 C102 1.527(6)
C101 H10A 0.9600
C101 H10B 0.9600
C101 H10C 0.9600
C102 H10D 0.9600
C102 H10E 0.9600
C102 H10F 0.9600
C103 C104 1.492(5)
C104 C105 1.387(5)
C104 C109 1.391(5)
C105 H105 0.9300
C105 C106 1.385(5)
C106 H106 0.9300
C106 C107 1.379(6)
C107 H107 0.9300
C107 C108 1.375(6)
C108 H108 0.9300
C108 C109 1.386(5)
C109 H109 0.9300
C110 C111 1.416(5)
C110 C115 1.410(5)
C111 C112 1.396(5)
C111 C116 1.518(5)
C112 H112 0.9300
C112 C113 1.372(6)
C113 H113 0.9300
C113 C114 1.377(6)
C114 H114 0.9300
C114 C115 1.396(5)
C115 C119 1.516(5)
C116 H116 0.9800
C116 C117 1.521(6)
C116 C118 1.508(7)
C117 H11A 0.9600
C117 H11B 0.9600
C117 H11C 0.9600
C118 H11D 0.9600
C118 H11E 0.9600
C118 H11F 0.9600
C119 H119 0.9800
C119 C120 1.528(6)
C119 C121 1.526(6)
C120 H12A 0.9600
C120 H12B 0.9600
C120 H12C 0.9600
C121 H12D 0.9600
C121 H12E 0.9600
C121 H12F 0.9600
C122 C123 1.504(4)
C123 C124 1.386(5)
C123 C128 1.403(5)
C124 H124 0.9300
C124 C125 1.380(5)
C125 H125 0.9300
C125 C126 1.374(6)
C126 H126 0.9300
C126 C127 1.370(6)
C127 H127 0.9300
C127 C128 1.393(5)
C128 H128 0.9300
C129 C130 1.401(7)
C129 C134 1.402(7)
C130 C131 1.399(7)
C130 C135 1.528(8)
C131 H131 0.9300
C131 C132 1.357(7)
C132 H132 0.9300
C132 C133 1.375(7)
C133 H133 0.9300
C133 C134 1.385(7)
C134 C138 1.516(8)
C135 C136 1.688(16)
C135 C137 1.558(16)
C135 C13A 1.437(11)
C135 C13B 1.415(12)
C136 H13A 0.9600
C136 H13B 0.9600
C136 H13C 0.9600
C137 H13D 0.9600
C137 H13E 0.9600
C137 H13F 0.9600
C13A H13G 0.9600
C13A H13H 0.9600
C13A H13I 0.9600
C13B H13J 0.9600
C13B H13K 0.9600
C13B H13L 0.9600
C138 H138 0.9800
C138 C139 1.486(8)
C138 C140 1.513(8)
C139 H13M 0.9600
C139 H13N 0.9600
C139 H13O 0.9600
C140 H14B 0.9600
C140 H14C 0.9600
C140 H14D 0.9600
C141 H14E 0.9700
C141 H14F 0.9700
C141 C142 1.500(13)
C142 H14G 0.9700
C142 H14H 0.9700
C142 C143 1.528(13)
C143 H14I 0.9700
C143 H14J 0.9700
C143 C144 1.444(12)
C144 H14K 0.9700
C144 H14L 0.9700
C14A H14M 0.9700
C14A H14N 0.9700
C14A C14B 1.519(17)
C14B H14O 0.9700
C14B H14P 0.9700
C14B C14C 1.33(2)
C14C H14Q 0.9700
C14C H14R 0.9700
C14C C14D 1.434(17)
C14D H14S 0.9700
C14D H14T 0.9700
C151 H15G 0.9600
C151 H15H 0.9600
C151 H15I 0.9600
C151 C145 1.473(16)
C14E H14U 0.9300
C14E C14F 1.3900
C14E C14J 1.3900
C14F H14V 0.9300
C14F C14G 1.3900
C14G H14W 0.9300
C14G C14H 1.3900
C14H H14X 0.9300
C14H C14I 1.3900
C14I H14Y 0.9300
C14I C14J 1.3900
C14J C14K 1.480(18)
C14K H14Z 0.9600
C14K H 0.9600
C14K HA 0.9600
C145 C146 1.3900
C145 C150 1.3900
C146 H146 0.9300
C146 C147 1.3900
C147 H147 0.9300
C147 C148 1.3900
C148 H148 0.9300
C148 C149 1.3900
C149 H149 0.9300
C149 C150 1.3900
C150 H150 0.9300
